data_4326549
loop_
_publ_author_name
'Natalya V. Izarova'
'Abhishek Banerjee'
'Ulrich Kortz'

_publ_contact_author_address
;Jacobs University
School of Engineering and Science
P.O. Box 750 561
28725 Bremen
Germany
;
_publ_contact_author_email u.kortz@jacobs-university.de
_publ_contact_author_fax '+49-421-200 3229'
_publ_contact_author_name 'Ulrich Kortz'
_publ_contact_author_phone '+49-421-200 3235'
_publ_section_title
;
 Noble Metals in Polyoxometalate Chemistry: Palladium-Containing
 Derivatives of the Monolacunary Keggin and Wells-Dawson Tungstophosphates
;
_journal_name_full 'Inorganic Chemistry'
_journal_page_first 10379
_journal_page_last 10386
_journal_paper_doi 10.1021/ic201451x
_journal_volume 50
_journal_year 2011
_chemical_formula_sum 'H75 K9 O115 P2 Pd2 W22'
_chemical_formula_weight 6586.90
_space_group_IT_number 14
_symmetry_cell_setting monoclinic
_symmetry_space_group_name_Hall '-P 2ybc'
_symmetry_space_group_name_H-M 'P 1 21/c 1'
_atom_sites_solution_primary direct
_atom_sites_solution_secondary difmap
_audit_creation_method 'manual editing of SHELXL-97 file'
_cell_angle_alpha 90.00
_cell_angle_beta 118.676(6)
_cell_angle_gamma 90.00
_cell_formula_units_Z 4
_cell_length_a 22.415(3)
_cell_length_b 23.941(3)
_cell_length_c 22.243(3)
_cell_measurement_reflns_used 2409
_cell_measurement_temperature 100(2)
_cell_measurement_theta_max 25.40
_cell_measurement_theta_min 3.66
_cell_volume 10472(2)
_computing_cell_refinement 'Bruker SAINT'
_computing_data_collection 'Bruker APEX2'
_computing_data_reduction 'Bruker SAINT'
_computing_molecular_graphics 'Bruker SHELXTL'
_computing_publication_material 'Bruker SHELXTL'
_computing_structure_refinement 'SHELXL-97 (Sheldrick, 2008)'
_computing_structure_solution 'SHELXS-97 (Sheldrick, 2008)'
_diffrn_ambient_temperature 100(2)
_diffrn_measured_fraction_theta_full 0.993
_diffrn_measured_fraction_theta_max 0.993
_diffrn_measurement_device_type 'Bruker APEX-II CCD'
_diffrn_measurement_method '\f and \w scans'
_diffrn_radiation_monochromator graphite
_diffrn_radiation_source 'fine-focus sealed tube'
_diffrn_radiation_type MoK\a
_diffrn_radiation_wavelength 0.71073
_diffrn_reflns_av_R_equivalents 0.2720
_diffrn_reflns_av_sigmaI/netI 0.1191
_diffrn_reflns_limit_h_max 24
_diffrn_reflns_limit_h_min -24
_diffrn_reflns_limit_k_max 25
_diffrn_reflns_limit_k_min -21
_diffrn_reflns_limit_l_max 23
_diffrn_reflns_limit_l_min -23
_diffrn_reflns_number 187167
_diffrn_reflns_theta_full 22.46
_diffrn_reflns_theta_max 22.46
_diffrn_reflns_theta_min 4.08
_exptl_absorpt_coefficient_mu 24.940
_exptl_absorpt_correction_T_max 0.2285
_exptl_absorpt_correction_T_min 0.0220
_exptl_absorpt_correction_type multi-scan
_exptl_absorpt_process_details SADABS
_exptl_crystal_colour brown
_exptl_crystal_density_diffrn 4.178
_exptl_crystal_description rode
_exptl_crystal_F_000 11656
_exptl_crystal_size_max 0.47
_exptl_crystal_size_mid 0.12
_exptl_crystal_size_min 0.08
_refine_diff_density_max 4.863
_refine_diff_density_min -2.013
_refine_diff_density_rms 0.491
_refine_ls_extinction_method none
_refine_ls_goodness_of_fit_ref 1.020
_refine_ls_matrix_type full
_refine_ls_number_parameters 782
_refine_ls_number_reflns 13543
_refine_ls_number_restraints 6
_refine_ls_restrained_S_all 1.020
_refine_ls_R_factor_all 0.1654
_refine_ls_R_factor_gt 0.0836
_refine_ls_shift/su_max 0.000
_refine_ls_shift/su_mean 0.000
_refine_ls_structure_factor_coef Fsqd
_refine_ls_weighting_details 'calc w=1/[\s^2^(Fo^2^)+(0.0767P)^2^+1510.5417P] where P=(Fo^2^+2Fc^2^)/3'
_refine_ls_weighting_scheme calc
_refine_ls_wR_factor_gt 0.1978
_refine_ls_wR_factor_ref 0.2524
_reflns_number_gt 6908
_reflns_number_total 13543
_reflns_threshold_expression >2sigma(I)
_cod_data_source_file ic201451x_si_002_1.cif
_cod_data_source_block K-1
_cod_database_code 4326549

loop_
_symmetry_equiv_pos_as_xyz
'x, y, z'
'-x, y+1/2, -z+1/2'
'-x, -y, -z'
'x, -y-1/2, z-1/2'

loop_
_atom_site_label
_atom_site_type_symbol
_atom_site_fract_x
_atom_site_fract_y
_atom_site_fract_z
_atom_site_U_iso_or_equiv
_atom_site_adp_type
_atom_site_occupancy
_atom_site_symmetry_multiplicity
_atom_site_calc_flag
_atom_site_refinement_flags
Pd1 Pd -0.0104(2) 0.07540(17) -0.2096(2) 0.0453(11) Uani 1 1 d .
Pd2 Pd 0.0068(2) 0.17924(17) -0.2763(2) 0.0450(11) Uani 1 1 d .
W1 W 0.40193(11) 0.12180(9) 0.02544(10) 0.0402(5) Uani 1 1 d .
W2 W 0.30851(12) 0.23898(9) 0.01101(11) 0.0420(6) Uani 1 1 d .
W3 W 0.28861(11) 0.12262(9) 0.08843(9) 0.0384(5) Uani 1 1 d .
W4 W 0.31763(12) -0.00467(9) -0.07800(11) 0.0432(6) Uani 1 1 d .
W5 W 0.33829(12) 0.12240(9) -0.16235(10) 0.0424(5) Uani 1 1 d .
W6 W 0.24827(13) 0.24040(9) -0.17447(11) 0.0452(6) Uani 1 1 d .
W7 W 0.12129(12) 0.23896(9) -0.11097(11) 0.0431(6) Uani 1 1 d .
W8 W 0.10075(11) 0.12367(9) -0.03526(10) 0.0402(5) Uani 1 1 d .
W9 W 0.20679(12) -0.00293(9) -0.01280(11) 0.0432(6) Uani 1 1 d .
W10 W 0.14302(12) 0.00055(9) -0.18725(11) 0.0434(6) Uani 1 1 d .
W11 W 0.16290(12) 0.12576(9) -0.26951(10) 0.0430(5) Uani 1 1 d .
W12 W -0.15460(12) 0.24962(9) -0.31029(11) 0.0444(6) Uani 1 1 d .
W13 W -0.17521(11) 0.12419(9) -0.22885(10) 0.0410(5) Uani 1 1 d .
W14 W -0.11582(12) 0.01183(9) -0.37794(11) 0.0451(6) Uani 1 1 d .
W15 W -0.24994(13) 0.00592(9) -0.32493(11) 0.0454(6) Uani 1 1 d .
W16 W -0.34973(12) 0.12104(10) -0.34706(10) 0.0455(6) Uani 1 1 d .
W17 W -0.32822(13) 0.24891(9) -0.42781(11) 0.0461(6) Uani 1 1 d .
W18 W -0.21017(12) 0.25078(9) -0.48475(11) 0.0436(6) Uani 1 1 d .
W19 W -0.09576(11) 0.12835(9) -0.45141(10) 0.0419(5) Uani 1 1 d .
W20 W -0.28048(11) 0.12327(10) -0.58477(10) 0.0411(5) Uani 1 1 d .
W21 W -0.30087(12) 0.00653(9) -0.50788(11) 0.0447(6) Uani 1 1 d .
W22 W -0.40213(11) 0.12189(10) -0.53251(10) 0.0421(5) Uani 1 1 d .
P1 P 0.2217(6) 0.1210(5) -0.0918(5) 0.024(3) Uani 1 1 d .
P2 P -0.2254(6) 0.1259(5) -0.4060(5) 0.029(3) Uani 1 1 d .
O1T O 0.4906(16) 0.1132(12) 0.0691(15) 0.035(8) Uiso 1 1 d .
O2T O 0.3336(17) 0.3027(13) 0.0438(16) 0.041(8) Uiso 1 1 d .
O3T O 0.3067(16) 0.1143(12) 0.1714(15) 0.036(8) Uiso 1 1 d .
O4T O 0.3746(16) -0.0557(12) -0.0675(15) 0.034(7) Uiso 1 1 d .
O5T O 0.4050(17) 0.1153(13) -0.1802(16) 0.041(8) Uiso 1 1 d .
O6T O 0.2555(19) 0.3035(14) -0.2027(17) 0.051(9) Uiso 1 1 d .
O7T O 0.1026(17) 0.3049(13) -0.1016(16) 0.042(8) Uiso 1 1 d .
O8T O 0.0669(17) 0.1202(14) 0.0163(16) 0.045(8) Uiso 1 1 d .
O9T O 0.1918(17) -0.0565(13) 0.0324(16) 0.040(8) Uiso 1 1 d .
O10T O 0.099(2) -0.0521(16) -0.2426(19) 0.060(10) Uiso 1 1 d .
O1D0 O 0.075(2) 0.0436(15) -0.1913(18) 0.055(10) Uiso 1 1 d .
O1P1 O 0.2811(17) 0.1390(13) -0.0236(16) 0.041(8) Uiso 1 1 d .
O011 O 0.1691(18) 0.0503(14) -0.2367(17) 0.048(9) Uiso 1 1 d .
O11T O 0.1230(18) 0.1189(15) -0.3575(17) 0.051(9) Uiso 1 1 d .
O12 O 0.3919(18) 0.1981(14) 0.0334(17) 0.046(9) Uiso 1 1 d .
O1D2 O 0.0945(18) 0.1437(14) -0.2554(17) 0.050(9) Uiso 1 1 d .
O12T O -0.122(2) 0.3044(16) -0.2568(19) 0.062(11) Uiso 1 1 d .
O1P2 O -0.2812(17) 0.1055(12) -0.4789(15) 0.038(8) Uiso 1 1 d .
O13 O 0.3739(19) 0.1107(15) 0.0952(18) 0.055(10) Uiso 1 1 d .
O13T O -0.1530(19) 0.1348(15) -0.1441(18) 0.054(10) Uiso 1 1 d .
O14 O 0.3723(18) 0.0494(14) -0.0049(17) 0.049(9) Uiso 1 1 d .
O14T O -0.088(2) -0.0537(15) -0.3802(19) 0.059(10) Uiso 1 1 d .
O15 O 0.3906(16) 0.1365(12) -0.0611(15) 0.036(8) Uiso 1 1 d .
O15T O -0.261(2) -0.0564(16) -0.297(2) 0.065(11) Uiso 1 1 d .
O16T O -0.4169(18) 0.1234(15) -0.3320(17) 0.052(9) Uiso 1 1 d .
O17T O -0.385(2) 0.3000(16) -0.4435(19) 0.062(11) Uiso 1 1 d .
O18T O -0.1982(18) 0.3028(14) -0.5312(17) 0.047(9) Uiso 1 1 d .
O19T O -0.0573(17) 0.1361(13) -0.5002(16) 0.041(8) Uiso 1 1 d .
O20T O -0.2893(17) 0.1297(14) -0.6660(16) 0.044(8) Uiso 1 1 d .
O2P1 O 0.2397(15) 0.1429(11) -0.1495(14) 0.030(7) Uiso 1 1 d .
O21T O -0.3228(17) -0.0578(13) -0.5408(16) 0.043(8) Uiso 1 1 d .
O021 O -0.2941(18) 0.0474(14) -0.5796(17) 0.046(9) Uiso 1 1 d .
O2D2 O -0.0843(19) 0.2111(14) -0.2973(18) 0.051(9) Uiso 1 1 d .
O2P2 O -0.240(2) 0.1033(15) -0.3520(18) 0.057(10) Uiso 1 1 d .
O22T O -0.4871(17) 0.1271(14) -0.5814(16) 0.048(9) Uiso 1 1 d .
O022 O -0.3736(18) 0.1336(15) -0.5986(18) 0.054(9) Uiso 1 1 d .
O23 O 0.3082(17) 0.2007(12) 0.0867(15) 0.037(8) Uiso 1 1 d .
O26 O 0.3081(12) 0.2515(10) -0.0793(11) 0.009 Uiso 1 1 d .
O27 O 0.2137(13) 0.2496(10) -0.0255(12) 0.014(6) Uiso 1 1 d .
O3P1 O 0.1570(19) 0.1452(14) -0.0977(17) 0.049(9) Uiso 1 1 d .
O3D1 O -0.0936(18) 0.1069(14) -0.2263(17) 0.049(9) Uiso 1 1 d .
O3P2 O -0.2283(18) 0.1911(14) -0.4067(16) 0.045(9) Uiso 1 1 d .
O38 O 0.1974(17) 0.1366(13) 0.0423(16) 0.044(8) Uiso 1 1 d .
O39 O 0.2686(18) 0.0495(14) 0.0552(16) 0.045(9) Uiso 1 1 d .
O4P1 O 0.2206(17) 0.0567(13) -0.0926(16) 0.042(8) Uiso 1 1 d .
O4D1 O -0.0502(17) 0.0376(13) -0.2979(16) 0.043(9) Uiso 1 1 d .
O4P2 O -0.1557(15) 0.1054(11) -0.3957(14) 0.028(7) Uiso 1 1 d .
O45 O 0.3276(18) 0.0489(14) -0.1352(17) 0.046(9) Uiso 1 1 d .
O49 O 0.285(2) -0.0318(15) -0.0180(19) 0.058(10) Uiso 1 1 d .
O56 O 0.3247(18) 0.2005(13) -0.1721(16) 0.043(9) Uiso 1 1 d .
O67 O 0.1636(14) 0.2492(11) -0.1688(13) 0.021(6) Uiso 1 1 d .
O7D2 O 0.0472(18) 0.2174(14) -0.1853(17) 0.049(9) Uiso 1 1 d .
O78 O 0.0970(19) 0.2018(14) -0.0467(17) 0.049(9) Uiso 1 1 d .
O8D1 O 0.0301(18) 0.1083(13) -0.1155(16) 0.045(9) Uiso 1 1 d .
O89 O 0.1382(18) 0.0490(14) -0.0255(16) 0.044(9) Uiso 1 1 d .
O9D2 O -0.0344(19) 0.1463(14) -0.3718(17) 0.050(9) Uiso 1 1 d .
O122 O -0.3881(17) 0.0440(13) -0.5408(16) 0.040(8) Uiso 1 1 d .
O213 O -0.179(2) 0.1978(15) -0.2592(19) 0.057(10) Uiso 1 1 d .
O217 O -0.2568(19) 0.2724(15) -0.3488(18) 0.055(10) Uiso 1 1 d .
O218 O -0.1628(18) 0.2846(14) -0.3954(17) 0.046(9) Uiso 1 1 d .
O315 O -0.1980(17) 0.0454(13) -0.2383(16) 0.041(8) Uiso 1 1 d .
O316 O -0.2798(16) 0.1330(13) -0.2623(15) 0.041(8) Uiso 1 1 d .
O410 O 0.2408(17) -0.0333(12) -0.1501(15) 0.037(8) Uiso 1 1 d .
O415 O -0.1686(15) -0.0005(11) -0.3272(14) 0.026(7) Uiso 1 1 d .
O419 O -0.0890(16) 0.0495(12) -0.4379(15) 0.036(8) Uiso 1 1 d .
O421 O -0.2068(13) 0.0019(10) -0.4680(12) 0.013(6) Uiso 1 1 d .
O511 O 0.2629(14) 0.1133(11) -0.2477(13) 0.024(7) Uiso 1 1 d .
O516 O -0.3300(19) 0.0422(14) -0.3328(18) 0.052(9) Uiso 1 1 d .
O521 O -0.3091(16) -0.0010(12) -0.4242(15) 0.033(7) Uiso 1 1 d .
O611 O 0.192(2) 0.2044(15) -0.2618(18) 0.055(10) Uiso 1 1 d .
O617 O -0.343(2) 0.1965(16) -0.3702(19) 0.061(10) Uiso 1 1 d .
O622 O -0.392(2) 0.1042(15) -0.4445(19) 0.057(10) Uiso 1 1 d .
O718 O -0.2942(19) 0.2734(15) -0.4868(18) 0.054(10) Uiso 1 1 d .
O722 O -0.3787(18) 0.1928(14) -0.5021(17) 0.046(9) Uiso 1 1 d .
O819 O -0.1328(15) 0.2029(11) -0.4613(14) 0.026(7) Uiso 1 1 d .
O820 O -0.2672(17) 0.1973(13) -0.5533(16) 0.040(8) Uiso 1 1 d .
O910 O 0.1548(18) -0.0335(13) -0.1031(17) 0.044(9) Uiso 1 1 d .
O920 O -0.1911(18) 0.1128(14) -0.5360(17) 0.047(9) Uiso 1 1 d .
K1 K 0.4725(6) -0.1255(5) 0.0414(6) 0.051(3) Uani 1 1 d .
K2 K 0.1690(6) 0.1353(5) 0.1655(6) 0.053(3) Uani 1 1 d .
K3 K -0.0725(6) 0.1242(6) -0.0057(6) 0.060(3) Uani 1 1 d .
K4 K -0.6229(9) 0.1278(9) -0.6875(8) 0.067(5) Uani 0.75 1 d P
K5 K 0.0119(8) -0.1324(6) -0.3244(9) 0.053(4) Uani 0.75 1 d P
K6 K -0.2177(9) 0.1192(6) -0.7428(8) 0.053(4) Uani 0.75 1 d P
K7 K 0.1952(10) 0.3789(9) 0.0006(10) 0.035(5) Uiso 0.50 1 d P
K8 K -0.2961(10) 0.1392(8) -0.1481(9) 0.028(4) Uani 0.50 1 d PU
K9 K 0.4438(10) 0.3750(9) 0.1074(11) 0.045(6) Uani 0.50 1 d P
K10 K 0.054(2) 0.2898(18) 0.019(2) 0.042(11) Uiso 0.25 1 d P
K11 K -0.440(3) -0.025(2) -0.449(3) 0.056(13) Uiso 0.25 1 d P
K12 K 0.609(2) 0.0326(18) 0.207(2) 0.044(11) Uiso 0.25 1 d P
K13 K -0.420(3) 0.007(2) -0.147(3) 0.062(14) Uiso 0.25 1 d P
K14 K 0.043(3) 0.013(2) -0.430(3) 0.055(13) Uiso 0.25 1 d P
K15 K 0.509(3) 0.275(2) 0.107(3) 0.069(15) Uiso 0.25 1 d P
K16 K 0.576(3) 0.217(2) 0.219(3) 0.074(16) Uiso 0.25 1 d P
K17 K -0.382(5) 0.007(3) -0.109(5) 0.03(2) Uiso 0.13 1 d P
O1W O 0.3573(17) -0.1256(14) 0.0613(16) 0.047(8) Uiso 1 1 d .
O2W O -0.080(2) 0.3721(17) -0.3853(19) 0.065(10) Uiso 1 1 d .
O3W O 0.639(2) 0.1323(18) 0.182(2) 0.076(12) Uiso 1 1 d .
O4W O 0.2518(19) -0.0106(14) -0.2849(18) 0.052(9) Uiso 1 1 d .
O5W O 0.181(2) 0.0253(16) 0.132(2) 0.065(11) Uiso 1 1 d .
O6W O 0.507(3) -0.0201(19) 0.085(2) 0.053(13) Uiso 0.75 1 d P
O7W O 0.244(3) 0.375(2) -0.093(3) 0.023(12) Uiso 0.50 1 d P
O8W O -0.163(2) 0.2065(17) -0.630(2) 0.038(11) Uiso 0.75 1 d P
O9W O -0.311(3) 0.034(3) -0.182(3) 0.041(16) Uiso 0.50 1 d P
O10W O -0.430(2) 0.1177(18) -0.204(2) 0.045(11) Uiso 0.75 1 d P
O11W O -0.393(3) -0.126(2) -0.457(3) 0.070(15) Uiso 0.75 1 d P
O12W O 0.184(3) 0.243(2) 0.107(3) 0.069(15) Uiso 0.75 1 d P
O13W O -0.287(3) 0.248(2) -0.229(3) 0.033(15) Uiso 0.50 1 d P
O14W O 0.553(3) 0.048(2) 0.295(2) 0.017(12) Uiso 0.50 1 d P
O15W O -0.008(3) 0.029(2) 0.089(3) 0.029(14) Uiso 0.50 1 d P
O16W O 0.088(3) -0.094(2) -0.374(3) 0.026(13) Uiso 0.50 1 d P
O17W O -0.032(3) 0.224(2) 0.042(3) 0.069(15) Uiso 0.75 1 d P
O18W O 0.494(3) -0.220(2) 0.117(3) 0.082(18) Uiso 0.75 1 d P
O19W O 0.173(3) 0.015(2) -0.423(3) 0.075(16) Uiso 0.75 1 d P
O20W O 0.083(3) 0.211(2) 0.177(3) 0.035(15) Uiso 0.50 1 d P
O21W O 0.273(4) 0.357(3) 0.131(4) 0.053(19) Uiso 0.50 1 d P
O22W O -0.033(3) 0.262(3) -0.096(3) 0.040(16) Uiso 0.50 1 d P
O23W O -0.386(3) 0.264(2) -0.646(3) 0.031(14) Uiso 0.50 1 d P
O24W O 0.090(4) 0.063(3) 0.208(3) 0.046(17) Uiso 0.50 1 d P
O25W O 0.443(5) 0.265(4) -0.047(4) 0.08(3) Uiso 0.50 1 d P
O26W O -0.576(4) 0.032(3) -0.699(4) 0.06(2) Uiso 0.50 1 d P
O27W O -0.051(4) 0.021(3) -0.026(4) 0.06(2) Uiso 0.50 1 d P
O28W O 0.076(5) 0.365(4) 0.000(5) 0.04(3) Uiso 0.30 1 d P
O29W O 0.564(6) -0.280(4) 0.194(5) 0.04(3) Uiso 0.30 1 d P
O30W O 0.027(4) 0.158(3) 0.229(4) 0.054(19) Uiso 0.50 1 d P
O31W O 0.606(5) -0.058(4) 0.302(5) 0.06(2) Uiso 0.40 1 d P
O32W O -0.498(5) -0.019(4) -0.614(4) 0.08(3) Uiso 0.50 1 d P

loop_
_atom_site_aniso_label
_atom_site_aniso_U_11
_atom_site_aniso_U_22
_atom_site_aniso_U_33
_atom_site_aniso_U_23
_atom_site_aniso_U_13
_atom_site_aniso_U_12
Pd1 0.054(3) 0.039(2) 0.040(2) 0.0030(18) 0.021(2) -0.001(2)
Pd2 0.051(3) 0.045(2) 0.037(2) 0.0021(19) 0.019(2) -0.001(2)
W1 0.0460(14) 0.0414(12) 0.0351(11) 0.0008(10) 0.0209(10) 0.0010(12)
W2 0.0514(15) 0.0393(13) 0.0394(12) -0.0030(10) 0.0251(12) -0.0021(11)
W3 0.0460(13) 0.0403(12) 0.0312(10) -0.0005(10) 0.0204(10) -0.0014(11)
W4 0.0533(16) 0.0412(13) 0.0399(12) 0.0013(10) 0.0262(12) 0.0027(11)
W5 0.0543(15) 0.0404(12) 0.0392(11) 0.0008(10) 0.0279(11) 0.0018(12)
W6 0.0604(17) 0.0408(13) 0.0389(12) 0.0030(10) 0.0274(12) 0.0033(12)
W7 0.0512(16) 0.0400(13) 0.0398(12) 0.0007(10) 0.0231(12) 0.0032(11)
W8 0.0453(14) 0.0389(12) 0.0390(11) -0.0008(10) 0.0223(10) 0.0003(11)
W9 0.0531(16) 0.0404(13) 0.0389(12) 0.0013(10) 0.0244(12) 0.0001(11)
W10 0.0515(16) 0.0390(13) 0.0391(12) -0.0024(10) 0.0213(12) -0.0005(11)
W11 0.0552(15) 0.0396(12) 0.0330(11) 0.0022(10) 0.0201(11) 0.0042(12)
W12 0.0524(16) 0.0435(13) 0.0396(12) -0.0033(10) 0.0238(12) -0.0011(11)
W13 0.0497(14) 0.0442(12) 0.0297(10) 0.0014(10) 0.0197(10) 0.0032(12)
W14 0.0529(16) 0.0425(13) 0.0375(12) -0.0007(10) 0.0198(12) 0.0043(11)
W15 0.0623(17) 0.0390(13) 0.0354(12) 0.0020(10) 0.0237(12) 0.0008(12)
W16 0.0532(15) 0.0482(13) 0.0397(12) 0.0012(11) 0.0261(11) -0.0002(12)
W17 0.0550(16) 0.0457(13) 0.0418(12) 0.0033(10) 0.0266(12) 0.0084(12)
W18 0.0535(16) 0.0411(13) 0.0395(12) 0.0007(10) 0.0250(12) -0.0003(11)
W19 0.0470(14) 0.0442(12) 0.0377(11) -0.0022(10) 0.0230(11) 0.0007(12)
W20 0.0490(14) 0.0440(12) 0.0303(11) -0.0004(10) 0.0191(10) -0.0015(12)
W21 0.0528(16) 0.0440(13) 0.0371(12) -0.0032(10) 0.0213(12) -0.0044(11)
W22 0.0443(14) 0.0466(13) 0.0328(11) 0.0001(10) 0.0163(10) -0.0016(12)
P1 0.023(7) 0.025(6) 0.013(5) 0.000(5) 0.000(5) -0.003(6)
P2 0.035(7) 0.032(7) 0.020(6) -0.003(6) 0.013(6) -0.002(6)
K1 0.052(8) 0.059(8) 0.045(6) -0.001(6) 0.025(6) 0.010(7)
K2 0.052(8) 0.057(8) 0.059(7) 0.004(6) 0.034(7) -0.003(6)
K3 0.049(8) 0.093(10) 0.037(6) -0.008(7) 0.021(6) 0.005(8)
K4 0.059(12) 0.087(13) 0.052(10) -0.003(10) 0.025(9) 0.016(11)
K5 0.031(9) 0.029(8) 0.076(11) -0.011(8) 0.006(8) 0.003(7)
K6 0.092(14) 0.034(9) 0.061(10) -0.001(8) 0.058(10) -0.007(9)
K8 0.030(5) 0.032(5) 0.027(5) 0.001(3) 0.017(3) -0.002(3)
K9 0.018(12) 0.035(12) 0.043(12) -0.004(11) -0.015(10) 0.007(11)

loop_
_atom_type_symbol
_atom_type_description
_atom_type_scat_dispersion_real
_atom_type_scat_dispersion_imag
_atom_type_scat_source
H H 0.0000 0.0000 'International Tables Vol C Tables 4.2.6.8 and 6.1.1.4'
K K 0.2009 0.2494 'International Tables Vol C Tables 4.2.6.8 and 6.1.1.4'
O O 0.0106 0.0060 'International Tables Vol C Tables 4.2.6.8 and 6.1.1.4'
P P 0.1023 0.0942 'International Tables Vol C Tables 4.2.6.8 and 6.1.1.4'
Pd Pd -0.9988 1.0072 'International Tables Vol C Tables 4.2.6.8 and 6.1.1.4'
W W -0.8490 6.8722 'International Tables Vol C Tables 4.2.6.8 and 6.1.1.4'

loop_
_geom_angle_atom_site_label_1
_geom_angle_atom_site_label_2
_geom_angle_atom_site_label_3
_geom_angle
_geom_angle_site_symmetry_1
_geom_angle_site_symmetry_3
O3D1 Pd1 O1D0 179.2(15) . .
O3D1 Pd1 O4D1 93.2(14) . .
O1D0 Pd1 O4D1 87.6(15) . .
O3D1 Pd1 O8D1 87.6(14) . .
O1D0 Pd1 O8D1 91.6(14) . .
O4D1 Pd1 O8D1 175.4(13) . .
O3D1 Pd1 Pd2 85.4(10) . .
O1D0 Pd1 Pd2 94.7(11) . .
O4D1 Pd1 Pd2 89.5(9) . .
O8D1 Pd1 Pd2 95.1(9) . .
O1D2 Pd2 O7D2 92.4(14) . .
O1D2 Pd2 O2D2 176.8(14) . .
O7D2 Pd2 O2D2 88.7(14) . .
O1D2 Pd2 O9D2 88.9(14) . .
O7D2 Pd2 O9D2 175.6(14) . .
O2D2 Pd2 O9D2 90.2(14) . .
O1D2 Pd2 Pd1 82.9(10) . .
O7D2 Pd2 Pd1 88.9(10) . .
O2D2 Pd2 Pd1 94.1(10) . .
O9D2 Pd2 Pd1 95.4(10) . .
O1T W1 O15 98.7(13) . .
O1T W1 O12 102.7(15) . .
O15 W1 O12 87.1(13) . .
O1T W1 O14 101.8(15) . .
O15 W1 O14 87.3(14) . .
O12 W1 O14 155.5(16) . .
O1T W1 O13 104.8(14) . .
O15 W1 O13 156.5(15) . .
O12 W1 O13 87.6(14) . .
O14 W1 O13 88.1(14) . .
O1T W1 O1P1 173.7(12) . .
O15 W1 O1P1 86.2(12) . .
O12 W1 O1P1 73.5(13) . .
O14 W1 O1P1 82.4(13) . .
O13 W1 O1P1 70.3(13) . .
O1T W1 K17 90.2(17) . 3
O15 W1 K17 133.2(16) . 3
O12 W1 K17 135.6(15) . 3
O14 W1 K17 46.0(16) . 3
O13 W1 K17 48.0(16) . 3
O1P1 W1 K17 89.3(16) . 3
O1T W1 K1 50.1(9) . 3_655
O15 W1 K1 48.7(10) . 3_655
O12 W1 K1 99.4(10) . 3_655
O14 W1 K1 94.8(10) . 3_655
O13 W1 K1 154.8(11) . 3_655
O1P1 W1 K1 134.9(7) . 3_655
K17 W1 K1 120.5(13) 3 3_655
O1T W1 K13 79.5(13) . 3
O15 W1 K13 140.5(12) . 3
O12 W1 K13 132.1(12) . 3
O14 W1 K13 55.3(13) . 3
O13 W1 K13 47.2(13) . 3
O1P1 W1 K13 99.3(12) . 3
K17 W1 K13 12.3(14) 3 3
K1 W1 K13 115.9(8) 3_655 3
O2T W2 O27 98.0(14) . .
O2T W2 O23 101.3(14) . .
O27 W2 O23 88.0(12) . .
O2T W2 O12 105.4(15) . .
O27 W2 O12 156.6(12) . .
O23 W2 O12 86.7(13) . .
O2T W2 O26 98.0(12) . .
O27 W2 O26 94.8(10) . .
O23 W2 O26 160.0(11) . .
O12 W2 O26 82.8(11) . .
O2T W2 O1P1 172.8(13) . .
O27 W2 O1P1 86.4(11) . .
O23 W2 O1P1 73.0(11) . .
O12 W2 O1P1 70.3(12) . .
O26 W2 O1P1 87.3(9) . .
O2T W2 K15 61.3(14) . .
O27 W2 K15 159.2(11) . .
O23 W2 K15 96.3(13) . .
O12 W2 K15 44.2(13) . .
O26 W2 K15 88.1(10) . .
O1P1 W2 K15 114.3(11) . .
O2T W2 K7 49.8(12) . .
O27 W2 K7 48.4(8) . .
O23 W2 K7 100.1(9) . .
O12 W2 K7 155.0(10) . .
O26 W2 K7 96.5(7) . .
O1P1 W2 K7 134.7(8) . .
K15 W2 K7 110.9(9) . .
O3T W3 O38 104.5(14) . .
O3T W3 O13 101.1(15) . .
O38 W3 O13 154.3(14) . .
O3T W3 O39 101.9(14) . .
O38 W3 O39 87.6(15) . .
O13 W3 O39 86.1(15) . .
O3T W3 O23 101.4(13) . .
O38 W3 O23 90.9(14) . .
O13 W3 O23 85.2(14) . .
O39 W3 O23 156.3(13) . .
O3T W3 O1P1 171.1(13) . .
O38 W3 O1P1 83.5(12) . .
O13 W3 O1P1 71.0(13) . .
O39 W3 O1P1 82.0(12) . .
O23 W3 O1P1 74.3(11) . .
O3T W3 K17 86.5(16) . 3
O38 W3 K17 130.2(18) . 3
O13 W3 K17 50.1(17) . 3
O39 W3 K17 42.7(18) . 3
O23 W3 K17 135.1(17) . 3
O1P1 W3 K17 91.1(15) . 3
O3T W3 K2 51.4(11) . .
O38 W3 K2 53.2(10) . .
O13 W3 K2 152.5(11) . .
O39 W3 K2 99.5(10) . .
O23 W3 K2 98.4(9) . .
O1P1 W3 K2 136.3(8) . .
K17 W3 K2 119.6(12) 3 .
O3T W3 K13 78.4(13) . 3
O38 W3 K13 140.1(13) . 3
O13 W3 K13 45.5(13) . 3
O39 W3 K13 53.6(14) . 3
O23 W3 K13 128.1(13) . 3
O1P1 W3 K13 97.9(11) . 3
K17 W3 K13 11.7(14) 3 3
K2 W3 K13 118.2(8) . 3
O4T W4 O410 100.4(14) . .
O4T W4 O45 104.8(14) . .
O410 W4 O45 91.7(14) . .
O4T W4 O49 99.8(15) . .
O410 W4 O49 88.4(15) . .
O45 W4 O49 154.9(15) . .
O4T W4 O14 103.3(15) . .
O410 W4 O14 156.3(14) . .
O45 W4 O14 83.3(14) . .
O49 W4 O14 86.6(15) . .
O4T W4 O4P1 169.7(12) . .
O410 W4 O4P1 73.4(12) . .
O45 W4 O4P1 83.8(12) . .
O49 W4 O4P1 72.2(13) . .
O14 W4 O4P1 83.1(13) . .
O4T W4 K17 88.4(16) . 3
O410 W4 K17 132.3(17) . 3
O45 W4 K17 131.4(16) . 3
O49 W4 K17 44.0(18) . 3
O14 W4 K17 48.1(16) . 3
O4P1 W4 K17 90.0(15) . 3
O4T W4 K12 55.7(12) . 3_655
O410 W4 K12 81.2(11) . 3_655
O45 W4 K12 53.7(12) . 3_655
O49 W4 K12 150.5(13) . 3_655
O14 W4 K12 113.3(12) . 3_655
O4P1 W4 K12 129.5(10) . 3_655
K17 W4 K12 137.3(15) 3 3_655
O5T W5 O511 102.5(13) . .
O5T W5 O56 100.4(14) . .
O511 W5 O56 89.0(13) . .
O5T W5 O45 103.6(14) . .
O511 W5 O45 91.4(13) . .
O56 W5 O45 155.4(14) . .
O5T W5 O15 99.8(14) . .
O511 W5 O15 157.7(12) . .
O56 W5 O15 86.4(13) . .
O45 W5 O15 84.0(13) . .
O5T W5 O2P1 171.7(12) . .
O511 W5 O2P1 73.1(10) . .
O56 W5 O2P1 72.9(12) . .
O45 W5 O2P1 83.7(12) . .
O15 W5 O2P1 84.7(11) . .
O5T W5 K1 50.7(11) . 3_655
O511 W5 K1 153.2(8) . 3_655
O56 W5 K1 97.2(11) . 3_655
O45 W5 K1 93.5(11) . 3_655
O15 W5 K1 49.2(9) . 3_655
O2P1 W5 K1 133.7(7) . 3_655
O6T W6 O26 98.5(14) . .
O6T W6 O56 102.2(15) . .
O26 W6 O56 84.1(12) . .
O6T W6 O611 99.1(16) . .
O26 W6 O611 161.6(13) . .
O56 W6 O611 87.2(15) . .
O6T W6 O67 101.4(14) . .
O26 W6 O67 95.7(10) . .
O56 W6 O67 156.2(12) . .
O611 W6 O67 85.9(13) . .
O6T W6 O2P1 170.5(13) . .
O26 W6 O2P1 88.3(10) . .
O56 W6 O2P1 71.7(12) . .
O611 W6 O2P1 73.6(12) . .
O67 W6 O2P1 84.5(10) . .
O7T W7 O7D2 102.3(16) . .
O7T W7 O67 101.2(13) . .
O7D2 W7 O67 87.4(13) . .
O7T W7 O78 99.4(14) . .
O7D2 W7 O78 94.8(15) . .
O67 W7 O78 158.3(13) . .
O7T W7 O27 88.2(13) . .
O7D2 W7 O27 169.5(13) . .
O67 W7 O27 90.1(10) . .
O78 W7 O27 83.8(12) . .
O7T W7 O3P1 167.3(13) . .
O7D2 W7 O3P1 87.1(14) . .
O67 W7 O3P1 87.6(11) . .
O78 W7 O3P1 71.0(13) . .
O27 W7 O3P1 82.6(11) . .
O7T W7 K7 35.9(12) . .
O7D2 W7 K7 138.1(11) . .
O67 W7 K7 96.7(8) . .
O78 W7 K7 96.0(10) . .
O27 W7 K7 52.4(7) . .
O3P1 W7 K7 134.6(9) . .
O7T W7 K10 54.8(12) . .
O7D2 W7 K10 104.6(13) . .
O67 W7 K10 154.6(10) . .
O78 W7 K10 44.6(11) . .
O27 W7 K10 81.7(9) . .
O3P1 W7 K10 114.8(10) . .
K7 W7 K10 59.4(7) . .
O7T W7 K5 30.5(12) . 2_554
O7D2 W7 K5 71.8(11) . 2_554
O67 W7 K5 100.4(8) . 2_554
O78 W7 K5 100.8(10) . 2_554
O27 W7 K5 118.7(7) . 2_554
O3P1 W7 K5 156.9(9) . 2_554
K7 W7 K5 66.4(4) . 2_554
K10 W7 K5 63.8(7) . 2_554
O8T W8 O8D1 101.8(16) . .
O8T W8 O78 97.9(15) . .
O8D1 W8 O78 96.3(15) . .
O8T W8 O89 101.2(15) . .
O8D1 W8 O89 92.9(14) . .
O78 W8 O89 156.6(15) . .
O8T W8 O38 94.3(14) . .
O8D1 W8 O38 163.3(13) . .
O78 W8 O38 85.7(14) . .
O89 W8 O38 79.5(13) . .
O8T W8 O3P1 168.8(14) . .
O8D1 W8 O3P1 85.6(14) . .
O78 W8 O3P1 72.7(13) . .
O89 W8 O3P1 86.7(12) . .
O38 W8 O3P1 79.2(12) . .
O8T W8 K2 44.1(12) . .
O8D1 W8 K2 145.7(10) . .
O78 W8 K2 92.9(10) . .
O89 W8 K2 91.5(10) . .
O38 W8 K2 50.2(9) . .
O3P1 W8 K2 128.7(9) . .
O9T W9 O89 101.5(14) . .
O9T W9 O910 97.7(14) . .
O89 W9 O910 93.0(14) . .
O9T W9 O49 101.6(15) . .
O89 W9 O49 156.8(14) . .
O910 W9 O49 85.1(15) . .
O9T W9 O39 106.6(14) . .
O89 W9 O39 85.2(14) . .
O910 W9 O39 155.5(13) . .
O49 W9 O39 87.0(15) . .
O9T W9 O4P1 168.5(13) . .
O89 W9 O4P1 83.3(12) . .
O910 W9 O4P1 71.5(12) . .
O49 W9 O4P1 74.1(13) . .
O39 W9 O4P1 84.0(12) . .
O9T W9 K17 89.2(17) . 3
O89 W9 K17 131.0(16) . 3
O910 W9 K17 133.1(16) . 3
O49 W9 K17 48.2(17) . 3
O39 W9 K17 46.3(16) . 3
O4P1 W9 K17 95.4(15) . 3
O10T W10 O1D0 101.5(18) . .
O10T W10 O011 106.3(16) . .
O1D0 W10 O011 95.8(15) . .
O10T W10 O910 98.5(16) . .
O1D0 W10 O910 90.5(15) . .
O011 W10 O910 152.6(15) . .
O10T W10 O410 97.8(16) . .
O1D0 W10 O410 159.5(14) . .
O011 W10 O410 85.2(13) . .
O910 W10 O410 79.9(13) . .
O10T W10 O4P1 166.5(15) . .
O1D0 W10 O4P1 87.9(14) . .
O011 W10 O4P1 82.1(13) . .
O910 W10 O4P1 71.5(12) . .
O410 W10 O4P1 71.9(11) . .
O10T W10 K6 53.0(13) . 3_554
O1D0 W10 K6 153.1(12) . 3_554
O011 W10 K6 85.5(10) . 3_554
O910 W10 K6 100.7(10) . 3_554
O410 W10 K6 47.4(9) . 3_554
O4P1 W10 K6 118.8(8) . 3_554
O11T W11 O1D2 101.8(16) . .
O11T W11 O011 104.1(15) . .
O1D2 W11 O011 94.1(15) . .
O11T W11 O611 99.1(15) . .
O1D2 W11 O611 91.8(15) . .
O011 W11 O611 154.3(15) . .
O11T W11 O511 99.5(13) . .
O1D2 W11 O511 158.4(13) . .
O011 W11 O511 84.4(13) . .
O611 W11 O511 80.9(13) . .
O11T W11 O2P1 167.2(13) . .
O1D2 W11 O2P1 88.9(13) . .
O011 W11 O2P1 81.8(12) . .
O611 W11 O2P1 73.2(12) . .
O511 W11 O2P1 69.5(10) . .
O12T W12 O2D2 103.9(18) . .
O12T W12 O213 103.7(17) . .
O2D2 W12 O213 93.1(16) . .
O12T W12 O218 98.7(16) . .
O2D2 W12 O218 92.5(15) . .
O213 W12 O218 154.8(15) . .
O12T W12 O217 96.3(17) . .
O2D2 W12 O217 159.7(15) . .
O213 W12 O217 81.0(15) . .
O218 W12 O217 85.3(14) . .
O12T W12 O3P2 162.9(16) . .
O2D2 W12 O3P2 91.1(14) . .
O213 W12 O3P2 83.3(13) . .
O218 W12 O3P2 72.0(12) . .
O217 W12 O3P2 69.0(13) . .
O12T W12 K6 40.7(14) . 4_566
O2D2 W12 K6 144.2(12) . 4_566
O213 W12 K6 91.8(11) . 4_566
O218 W12 K6 97.9(10) . 4_566
O217 W12 K6 55.8(10) . 4_566
O3P2 W12 K6 124.7(8) . 4_566
O13T W13 O3D1 103.7(16) . .
O13T W13 O213 101.2(16) . .
O3D1 W13 O213 95.5(16) . .
O13T W13 O315 100.7(15) . .
O3D1 W13 O315 89.5(14) . .
O213 W13 O315 155.7(15) . .
O13T W13 O316 93.5(14) . .
O3D1 W13 O316 162.1(13) . .
O213 W13 O316 85.8(15) . .
O315 W13 O316 82.4(13) . .
O13T W13 O2P2 163.0(15) . .
O3D1 W13 O2P2 91.9(14) . .
O213 W13 O2P2 83.7(14) . .
O315 W13 O2P2 72.4(12) . .
O316 W13 O2P2 70.5(12) . .
O13T W13 K8 52.1(13) . .
O3D1 W13 K8 153.8(11) . .
O213 W13 K8 98.9(11) . .
O315 W13 K8 86.2(10) . .
O316 W13 K8 41.8(8) . .
O2P2 W13 K8 111.3(9) . .
O14T W14 O4D1 102.2(17) . .
O14T W14 O419 100.0(15) . .
O4D1 W14 O419 98.4(14) . .
O14T W14 O415 101.6(14) . .
O4D1 W14 O415 85.2(13) . .
O419 W14 O415 156.8(12) . .
O14T W14 O421 94.0(15) . .
O4D1 W14 O421 163.2(12) . .
O419 W14 O421 82.8(11) . .
O415 W14 O421 87.3(10) . .
O14T W14 O4P2 169.1(14) . .
O4D1 W14 O4P2 84.5(12) . .
O419 W14 O4P2 70.2(11) . .
O415 W14 O4P2 87.4(10) . .
O421 W14 O4P2 80.2(10) . .
O14T W14 K7 45.1(13) . 2_544
O4D1 W14 K7 146.7(11) . 2_544
O419 W14 K7 94.9(9) . 2_544
O415 W14 K7 94.4(8) . 2_544
O421 W14 K7 48.9(7) . 2_544
O4P2 W14 K7 128.8(8) . 2_544
O15T W15 O415 105.2(16) . .
O15T W15 O516 97.7(17) . .
O415 W15 O516 157.0(13) . .
O15T W15 O521 101.5(16) . .
O415 W15 O521 96.0(12) . .
O516 W15 O521 80.7(14) . .
O15T W15 O315 101.0(16) . .
O415 W15 O315 86.5(13) . .
O516 W15 O315 87.7(14) . .
O521 W15 O315 155.8(13) . .
O15T W15 O2P2 170.2(15) . .
O415 W15 O2P2 82.1(12) . .
O516 W15 O2P2 75.0(13) . .
O521 W15 O2P2 84.0(12) . .
O315 W15 O2P2 72.5(12) . .
O15T W15 K11 77.7(16) . .
O415 W15 K11 136.3(11) . .
O516 W15 K11 50.4(13) . .
O521 W15 K11 42.5(11) . .
O315 W15 K11 136.6(12) . .
O2P2 W15 K11 101.8(12) . .
O16T W16 O316 101.4(15) . .
O16T W16 O617 102.7(17) . .
O316 W16 O617 89.3(15) . .
O16T W16 O516 99.0(16) . .
O316 W16 O516 88.2(15) . .
O617 W16 O516 158.2(15) . .
O16T W16 O622 103.2(16) . .
O316 W16 O622 155.3(15) . .
O617 W16 O622 87.4(15) . .
O516 W16 O622 86.0(15) . .
O16T W16 K15 47.3(15) . 4_465
O316 W16 K15 111.9(13) . 4_465
O617 W16 K15 57.7(15) . 4_465
O516 W16 K15 142.2(14) . 4_465
O622 W16 K15 86.7(14) . 4_465
O16T W16 K8 66.6(12) . .
O316 W16 K8 35.0(10) . .
O617 W16 K8 100.1(11) . .
O516 W16 K8 90.1(10) . .
O622 W16 K8 168.4(11) . .
K15 W16 K8 89.7(9) 4_465 .
O16T W16 K11 83.7(14) . .
O316 W16 K11 131.3(12) . .
O617 W16 K11 137.4(13) . .
O516 W16 K11 43.6(13) . .
O622 W16 K11 50.6(13) . .
K15 W16 K11 106.7(12) 4_465 .
K8 W16 K11 120.5(7) . .
O17T W17 O217 101.9(18) . .
O17T W17 O718 98.7(17) . .
O217 W17 O718 96.6(16) . .
O17T W17 O617 104.9(17) . .
O217 W17 O617 84.7(16) . .
O718 W17 O617 155.6(16) . .
O17T W17 O722 104.1(17) . .
O217 W17 O722 153.6(15) . .
O718 W17 O722 83.8(14) . .
O617 W17 O722 84.5(15) . .
O17T W17 O3P2 167.1(15) . .
O217 W17 O3P2 72.0(14) . .
O718 W17 O3P2 71.2(13) . .
O617 W17 O3P2 86.2(14) . .
O722 W17 O3P2 83.3(12) . .
O17T W17 K15 58.8(15) . 4_465
O217 W17 K15 108.1(14) . 4_465
O718 W17 K15 149.1(14) . 4_465
O617 W17 K15 48.7(14) . 4_465
O722 W17 K15 82.1(12) . 4_465
O3P2 W17 K15 133.6(11) . 4_465
O18T W18 O819 102.3(14) . .
O18T W18 O218 98.5(15) . .
O819 W18 O218 89.5(13) . .
O18T W18 O820 103.9(14) . .
O819 W18 O820 89.4(13) . .
O218 W18 O820 157.3(13) . .
O18T W18 O718 102.3(16) . .
O819 W18 O718 155.4(13) . .
O218 W18 O718 87.4(15) . .
O820 W18 O718 84.2(14) . .
O18T W18 O3P2 169.6(13) . .
O819 W18 O3P2 83.9(11) . .
O218 W18 O3P2 73.0(12) . .
O820 W18 O3P2 84.3(12) . .
O718 W18 O3P2 71.8(13) . .
O19T W19 O9D2 103.6(16) . .
O19T W19 O419 100.5(14) . .
O9D2 W19 O419 97.1(15) . .
O19T W19 O819 98.6(13) . .
O9D2 W19 O819 88.5(14) . .
O419 W19 O819 158.2(13) . .
O19T W19 O920 93.3(14) . .
O9D2 W19 O920 161.8(14) . .
O419 W19 O920 86.3(13) . .
O819 W19 O920 82.2(12) . .
O19T W19 O4P2 170.8(13) . .
O9D2 W19 O4P2 83.6(14) . .
O419 W19 O4P2 72.5(11) . .
O819 W19 O4P2 87.3(10) . .
O920 W19 O4P2 80.3(11) . .
O19T W19 K14 62.9(13) . .
O9D2 W19 K14 81.8(14) . .
O419 W19 K14 45.8(12) . .
O819 W19 K14 155.9(11) . .
O920 W19 K14 112.5(12) . .
O4P2 W19 K14 113.3(10) . .
O20T W20 O920 100.5(15) . .
O20T W20 O021 102.2(15) . .
O920 W20 O021 89.7(15) . .
O20T W20 O820 103.0(14) . .
O920 W20 O820 88.6(15) . .
O021 W20 O820 154.6(13) . .
O20T W20 O022 104.1(15) . .
O920 W20 O022 155.4(14) . .
O021 W20 O022 86.5(15) . .
O820 W20 O022 84.7(14) . .
O20T W20 O1P2 172.0(13) . .
O920 W20 O1P2 85.0(13) . .
O021 W20 O1P2 71.8(12) . .
O820 W20 O1P2 82.9(12) . .
O022 W20 O1P2 70.8(12) . .
O21T W21 O421 100.5(14) . .
O21T W21 O122 103.2(15) . .
O421 W21 O122 155.7(12) . .
O21T W21 O021 103.1(14) . .
O421 W21 O021 84.5(13) . .
O122 W21 O021 85.3(13) . .
O21T W21 O521 100.9(14) . .
O421 W21 O521 98.2(11) . .
O122 W21 O521 82.2(13) . .
O021 W21 O521 155.0(13) . .
O21T W21 O1P2 170.6(13) . .
O421 W21 O1P2 84.9(11) . .
O122 W21 O1P2 70.9(12) . .
O021 W21 O1P2 69.6(12) . .
O521 W21 O1P2 85.8(11) . .
O21T W21 K7 47.9(12) . 2_544
O421 W21 K7 52.7(8) . 2_544
O122 W21 K7 151.0(10) . 2_544
O021 W21 K7 98.4(10) . 2_544
O521 W21 K7 103.0(9) . 2_544
O1P2 W21 K7 137.4(8) . 2_544
O21T W21 K11 82.0(13) . .
O421 W21 K11 135.9(10) . .
O122 W21 K11 53.7(12) . .
O021 W21 K11 138.3(13) . .
O521 W21 K11 39.4(12) . .
O1P2 W21 K11 99.5(10) . .
K7 W21 K11 113.8(8) 2_544 .
O22T W22 O722 102.0(16) . .
O22T W22 O022 100.8(15) . .
O722 W22 O022 90.4(15) . .
O22T W22 O622 103.0(16) . .
O722 W22 O622 87.4(15) . .
O022 W22 O622 156.1(16) . .
O22T W22 O122 101.4(16) . .
O722 W22 O122 156.6(15) . .
O022 W22 O122 86.3(14) . .
O622 W22 O122 86.4(14) . .
O22T W22 O1P2 170.1(13) . .
O722 W22 O1P2 84.9(13) . .
O022 W22 O1P2 71.9(13) . .
O622 W22 O1P2 84.2(13) . .
O122 W22 O1P2 72.0(12) . .
O22T W22 K11 47.2(13) . 3_454
O722 W22 K11 130.8(13) . 3_454
O022 W22 K11 127.4(13) . 3_454
O622 W22 K11 69.6(13) . 3_454
O122 W22 K11 67.1(12) . 3_454
O1P2 W22 K11 132.1(10) . 3_454
O3P1 P1 O1P1 108.8(19) . .
O3P1 P1 O4P1 112.0(19) . .
O1P1 P1 O4P1 107.1(18) . .
O3P1 P1 O2P1 113.9(18) . .
O1P1 P1 O2P1 105.6(17) . .
O4P1 P1 O2P1 109.1(16) . .
O2P2 P2 O4P2 111.0(19) . .
O2P2 P2 O3P2 110.4(19) . .
O4P2 P2 O3P2 110.7(18) . .
O2P2 P2 O1P2 110(2) . .
O4P2 P2 O1P2 107.5(16) . .
O3P2 P2 O1P2 106.9(18) . .
W1 O1T K1 102.9(12) . 3_655
W2 O2T K9 145.3(18) . .
W2 O2T K7 107.7(15) . .
K9 O2T K7 106.5(11) . .
W3 O3T K4 157.5(17) . 1_656
W3 O3T K2 102.9(13) . .
K4 O3T K2 92.5(9) 1_656 .
W4 O4T K1 138.4(14) . .
W4 O4T K12 99.3(14) . 3_655
K1 O4T K12 119.8(13) . 3_655
W5 O5T K1 102.8(13) . 3_655
W6 O6T K2 132.3(18) . 4_565
W6 O6T K4 133.2(18) . 4_666
K2 O6T K4 88.2(10) 4_565 4_666
W7 O7T K5 131.4(17) . 2_554
W7 O7T K7 123.9(17) . .
K5 O7T K7 104.7(11) 2_554 .
W7 O7T K10 101.2(15) . .
K5 O7T K10 88.3(12) 2_554 .
K7 O7T K10 79.7(11) . .
W8 O8T K3 133.7(17) . .
W8 O8T K2 113.5(15) . .
K3 O8T K2 111.5(10) . .
W9 O9T K3 133.9(16) . 3
W9 O9T K8 130.2(16) . 3
K3 O9T K8 93.6(9) 3 3
W10 O10T K5 170(2) . .
W10 O10T K6 102.3(17) . 3_554
K5 O10T K6 86.6(11) . 3_554
W10 O1D0 Pd1 166(2) . .
P1 O1P1 W1 130.9(17) . .
P1 O1P1 W3 124.8(18) . .
W1 O1P1 W3 89.9(11) . .
P1 O1P1 W2 123.0(17) . .
W1 O1P1 W2 88.1(11) . .
W3 O1P1 W2 87.3(10) . .
W10 O011 W11 145.3(19) . .
W11 O11T K14 122.0(18) . .
W11 O11T K10 132.1(18) . 4_565
K14 O11T K10 100.8(16) . 4_565
W1 O12 W2 127.8(19) . .
W1 O12 K15 122.8(19) . .
W2 O12 K15 108.6(17) . .
W11 O1D2 Pd2 156(2) . .
W12 O12T K5 149(2) . 2_554
W12 O12T K6 117.4(19) . 4_566
K5 O12T K6 93.3(12) 2_554 4_566
P2 O1P2 W20 125.3(17) . .
P2 O1P2 W22 127.4(17) . .
W20 O1P2 W22 91.2(11) . .
P2 O1P2 W21 121.7(17) . .
W20 O1P2 W21 89.9(10) . .
W22 O1P2 W21 90.6(11) . .
W3 O13 W1 129(2) . .
W3 O13 K17 100(2) . 3
W1 O13 K17 101(2) . 3
W3 O13 K13 108.5(18) . 3
W1 O13 K13 104.6(17) . 3
K17 O13 K13 16.6(18) 3 3
W13 O13T K3 155.2(19) . .
W13 O13T K8 102.5(16) . .
K3 O13T K8 98.5(11) . .
W1 O14 W4 152(2) . .
W1 O14 K17 105(2) . 3
W4 O14 K17 100(2) . 3
W1 O14 K13 97.2(16) . 3
W4 O14 K13 110.0(16) . 3
K17 O14 K13 13(2) 3 3
W14 O14T K5 149(2) . .
W14 O14T K7 111.8(18) . 2_544
K5 O14T K7 99.3(12) . 2_544
W1 O15 W5 148.2(17) . .
W1 O15 K1 102.7(13) . 3_655
W5 O15 K1 99.2(11) . 3_655
W15 O15T K4 138(2) . 3_454
W15 O15T K2 135(2) . 3
K4 O15T K2 85.1(10) 3_454 3
W16 O16T K9 144.4(18) . 4_465
W16 O16T K15 107.3(19) . 4_465
K9 O16T K15 59.9(15) 4_465 4_465
W17 O17T K1 144.1(19) . 2_554
W18 O18T K8 129.1(18) . 4_565
W18 O18T K3 133.1(17) . 4_565
K8 O18T K3 97.3(10) 4_565 4_565
W19 O19T K10 129.6(17) . 4_565
W20 O20T K6 143.2(17) . .
P1 O2P1 W5 128.6(16) . .
P1 O2P1 W11 120.4(16) . .
W5 O2P1 W11 92.4(9) . .
P1 O2P1 W6 125.1(15) . .
W5 O2P1 W6 89.5(9) . .
W11 O2P1 W6 90.2(9) . .
W21 O21T K9 138.2(18) . 2_544
W21 O21T K7 107.4(16) . 2_544
K9 O21T K7 113.8(12) 2_544 2_544
W20 O021 W21 128.7(18) . .
W12 O2D2 Pd2 170(2) . .
P2 O2P2 W13 126(2) . .
P2 O2P2 W15 129(2) . .
W13 O2P2 W15 89.7(12) . .
W22 O22T K4 166.8(17) . .
W22 O22T K11 110.1(17) . 3_454
K4 O22T K11 74.0(13) . 3_454
W22 O022 W20 126.1(19) . .
W2 O23 W3 125.3(16) . .
W6 O26 W2 138.4(13) . .
W2 O27 W7 144.0(13) . .
W2 O27 K7 105.5(10) . .
W7 O27 K7 97.3(9) . .
P1 O3P1 W8 129(2) . .
P1 O3P1 W7 129(2) . .
W8 O3P1 W7 92.1(12) . .
W13 O3D1 Pd1 166(2) . .
P2 O3P2 W12 124.2(18) . .
P2 O3P2 W18 125.1(17) . .
W12 O3P2 W18 90.9(11) . .
P2 O3P2 W17 126.1(19) . .
W12 O3P2 W17 90.8(11) . .
W18 O3P2 W17 88.9(11) . .
W3 O38 W8 153.4(18) . .
W3 O38 K2 98.7(12) . .
W8 O38 K2 99.3(12) . .
W3 O39 W9 149(2) . .
W3 O39 K17 108(2) . 3
W9 O39 K17 101(2) . 3
W3 O39 K13 99.1(16) . 3
W9 O39 K13 110.8(16) . 3
K17 O39 K13 11(2) 3 3
P1 O4P1 W10 124.8(18) . .
P1 O4P1 W9 126.2(17) . .
W10 O4P1 W9 91.1(11) . .
P1 O4P1 W4 125.1(18) . .
W10 O4P1 W4 90.2(10) . .
W9 O4P1 W4 88.2(10) . .
W14 O4D1 Pd1 158(2) . .
P2 O4P2 W19 131.0(16) . .
P2 O4P2 W14 126.7(16) . .
W19 O4P2 W14 92.5(10) . .
W4 O45 W5 155.2(19) . .
W4 O45 K12 98.1(14) . 3_655
W5 O45 K12 104.5(15) . 3_655
W4 O49 W9 125(2) . .
W4 O49 K17 106(2) . 3
W9 O49 K17 99(2) . 3
W5 O56 W6 125.6(17) . .
W7 O67 W6 144.9(15) . .
W7 O7D2 Pd2 148(2) . .
W8 O78 W7 122.5(17) . .
W8 O78 K10 129.9(17) . .
W7 O78 K10 107.6(15) . .
W8 O8D1 Pd1 151(2) . .
W9 O89 W8 154.0(19) . .
W19 O9D2 Pd2 158(2) . .
W22 O122 W21 126.5(17) . .
W22 O122 K11 107.9(15) . .
W21 O122 K11 97.3(15) . .
W13 O213 W12 147(2) . .
W17 O217 W12 126.9(18) . .
W17 O217 K6 137.7(17) . 4_566
W12 O217 K6 92.8(13) . 4_566
W18 O218 W12 123.8(17) . .
W13 O315 W15 125.5(16) . .
W16 O316 W13 128.1(16) . .
W16 O316 K8 122.8(15) . .
W13 O316 K8 107.4(13) . .
W4 O410 W10 124.5(15) . .
W4 O410 K6 133.1(15) . 3_554
W10 O410 K6 101.6(12) . 3_554
W15 O415 W14 148.7(16) . .
W19 O419 W14 123.0(15) . .
W19 O419 K14 107.3(15) . .
W14 O419 K14 116.8(16) . .
W21 O421 W14 145.0(12) . .
W21 O421 K7 98.6(10) . 2_544
W14 O421 K7 100.5(10) . 2_544
W5 O511 W11 125.1(13) . .
W15 O516 W16 126.0(19) . .
W15 O516 K11 100.3(16) . .
W16 O516 K11 110.3(18) . .
W15 O521 W21 137.5(17) . .
W15 O521 K11 108.8(15) . .
W21 O521 K11 113.7(16) . .
W6 O611 W11 122.7(18) . .
W16 O617 W17 149(2) . .
W16 O617 K15 91.9(17) . 4_465
W17 O617 K15 104.3(18) . 4_465
W22 O622 W16 149(2) . .
W22 O622 K11 107.7(17) . .
W16 O622 K11 101.9(16) . .
W17 O718 W18 127.3(19) . .
W22 O722 W17 152(2) . .
W18 O819 W19 149.1(16) . .
W20 O820 W18 147.9(19) . .
W9 O910 W10 125.7(17) . .
W20 O920 W19 152.6(18) . .
O6W K1 O18W 128.4(17) . .
O6W K1 O17T 149.7(14) . 2_544
O18W K1 O17T 78.5(15) . 2_544
O6W K1 O1W 93.9(13) . .
O18W K1 O1W 78.8(15) . .
O17T K1 O1W 76.7(11) 2_544 .
O6W K1 O4T 74.4(12) . .
O18W K1 O4T 146.7(15) . .
O17T K1 O4T 75.4(10) 2_544 .
O1W K1 O4T 75.4(9) . .
O6W K1 O15 86.2(12) . 3_655
O18W K1 O15 88.3(15) . 3_655
O17T K1 O15 110.8(11) 2_544 3_655
O1W K1 O15 163.6(10) . 3_655
O4T K1 O15 120.1(9) . 3_655
O6W K1 O1T 93.6(12) . 3_655
O18W K1 O1T 124.1(14) . 3_655
O17T K1 O1T 77.4(10) 2_544 3_655
O1W K1 O1T 140.5(10) . 3_655
O4T K1 O1T 69.5(9) . 3_655
O15 K1 O1T 55.7(9) 3_655 3_655
O6W K1 O5T 65.7(12) . 3_655
O18W K1 O5T 68.1(15) . 3_655
O17T K1 O5T 144.5(11) 2_544 3_655
O1W K1 O5T 107.1(9) . 3_655
O4T K1 O5T 140.1(10) . 3_655
O15 K1 O5T 58.1(8) 3_655 3_655
O1T K1 O5T 111.3(9) 3_655 3_655
O6W K1 W1 89.1(10) . 3_655
O18W K1 W1 108.7(13) . 3_655
O17T K1 W1 94.7(8) 2_544 3_655
O1W K1 W1 167.5(8) . 3_655
O4T K1 W1 93.8(6) . 3_655
O15 K1 W1 28.7(6) 3_655 3_655
O1T K1 W1 27.0(6) 3_655 3_655
O5T K1 W1 85.2(6) 3_655 3_655
O6W K1 W5 72.3(11) . 3_655
O18W K1 W5 76.7(14) . 3_655
O17T K1 W5 134.4(9) 2_544 3_655
O1W K1 W5 133.5(7) . 3_655
O4T K1 W5 136.5(7) . 3_655
O15 K1 W5 31.6(6) 3_655 3_655
O1T K1 W5 85.6(7) 3_655 3_655
O5T K1 W5 26.5(6) 3_655 3_655
W1 K1 W5 58.92(18) 3_655 3_655
O6W K1 K17 48.2(16) . 3
O18W K1 K17 108.2(17) . 3
O17T K1 K17 116.1(16) 2_544 3
O1W K1 K17 45.7(14) . 3
O4T K1 K17 66.7(14) . 3
O15 K1 K17 132.3(15) 3_655 3
O1T K1 K17 127.7(13) 3_655 3
O5T K1 K17 86.5(15) 3_655 3
W1 K1 K17 135.6(12) 3_655 3
W5 K1 K17 107.8(14) 3_655 3
O6W K1 K13 43.1(13) . 3
O18W K1 K13 103.1(15) . 3
O17T K1 K13 126.5(12) 2_544 3
O1W K1 K13 52.2(11) . 3
O4T K1 K13 77.0(11) . 3
O15 K1 K13 122.7(11) 3_655 3
O1T K1 K13 131.6(10) 3_655 3
O5T K1 K13 74.6(11) 3_655 3
W1 K1 K13 132.1(9) 3_655 3
W5 K1 K13 96.3(9) 3_655 3
K17 K1 K13 11.9(12) 3 3
O20W K2 O5W 144.3(16) . .
O20W K2 O24W 78.6(18) . .
O5W K2 O24W 71.2(15) . .
O20W K2 O12W 72.6(16) . .
O5W K2 O12W 130.9(13) . .
O24W K2 O12W 149.7(17) . .
O20W K2 O8T 89.1(15) . .
O5W K2 O8T 73.5(11) . .
O24W K2 O8T 91.5(15) . .
O12W K2 O8T 78.8(12) . .
O20W K2 O6T 75.0(15) . 4_566
O5W K2 O6T 128.3(12) . 4_566
O24W K2 O6T 100.4(15) . 4_566
O12W K2 O6T 81.6(13) . 4_566
O8T K2 O6T 157.7(10) . 4_566
O20W K2 O3T 147.2(15) . .
O5W K2 O3T 68.4(10) . .
O24W K2 O3T 129.7(15) . .
O12W K2 O3T 80.6(12) . .
O8T K2 O3T 104.2(9) . .
O6T K2 O3T 82.8(9) 4_566 .
O20W K2 O38 121.7(14) . .
O5W K2 O38 71.8(10) . .
O24W K2 O38 134.5(15) . .
O12W K2 O38 59.1(12) . .
O8T K2 O38 52.9(9) . .
O6T K2 O38 123.3(10) 4_566 .
O3T K2 O38 53.8(8) . .
O20W K2 O15T 118.2(14) . 3
O5W K2 O15T 65.6(11) . 3
O24W K2 O15T 65.9(16) . 3
O12W K2 O15T 137.7(14) . 3
O8T K2 O15T 137.7(10) . 3
O6T K2 O15T 64.6(10) 4_566 3
O3T K2 O15T 71.0(9) . 3
O38 K2 O15T 119.3(10) . 3
O20W K2 W3 140.1(13) . .
O5W K2 W3 68.2(8) . .
O24W K2 W3 139.3(13) . .
O12W K2 W3 67.6(10) . .
O8T K2 W3 79.8(7) . .
O6T K2 W3 102.3(7) 4_566 .
O3T K2 W3 25.7(5) . .
O38 K2 W3 28.2(6) . .
O15T K2 W3 94.4(7) 3 .
O20W K2 W8 103.9(13) . .
O5W K2 W8 70.8(8) . .
O24W K2 W8 110.6(13) . .
O12W K2 W8 68.3(10) . .
O8T K2 W8 22.4(6) . .
O6T K2 W8 148.2(7) 4_566 .
O3T K2 W8 82.8(6) . .
O38 K2 W8 30.5(6) . .
O15T K2 W8 134.8(8) 3 .
W3 K2 W8 57.72(16) . .
O20W K2 K4 121.3(14) . 1_656
O5W K2 K4 87.3(10) . 1_656
O24W K2 K4 109.8(14) . 1_656
O12W K2 K4 93.5(12) . 1_656
O8T K2 K4 145.1(7) . 1_656
O6T K2 K4 46.4(7) 4_566 1_656
O3T K2 K4 41.0(6) . 1_656
O38 K2 K4 93.8(7) . 1_656
O15T K2 K4 44.7(8) 3 1_656
W3 K2 K4 66.0(3) . 1_656
W8 K2 K4 123.6(3) . 1_656
O17W K3 O27W 153(2) . .
O17W K3 O13T 106.7(15) . .
O27W K3 O13T 88.2(19) . .
O17W K3 O2W 75.2(14) . 4_566
O27W K3 O2W 107.8(19) . 4_566
O13T K3 O2W 140.8(12) . 4_566
O17W K3 O8T 80.0(14) . .
O27W K3 O8T 73.9(19) . .
O13T K3 O8T 105.5(10) . .
O2W K3 O8T 113.2(11) 4_566 .
O17W K3 O9T 134.2(14) . 3
O27W K3 O9T 70.7(19) . 3
O13T K3 O9T 77.2(10) . 3
O2W K3 O9T 75.0(11) 4_566 3
O8T K3 O9T 144.4(11) . 3
O17W K3 O15W 117.5(17) . .
O27W K3 O15W 48(2) . .
O13T K3 O15W 134.9(14) . .
O2W K3 O15W 64.5(13) 4_566 .
O8T K3 O15W 75.0(13) . .
O9T K3 O15W 78.7(13) 3 .
O17W K3 O18T 70.5(14) . 4_566
O27W K3 O18T 136.7(19) . 4_566
O13T K3 O18T 72.2(10) . 4_566
O2W K3 O18T 71.9(11) 4_566 4_566
O8T K3 O18T 147.8(11) . 4_566
O9T K3 O18T 67.5(9) 3 4_566
O15W K3 O18T 130.2(13) . 4_566
O17W K3 K8 105.5(13) . .
O27W K3 K8 101.1(18) . .
O13T K3 K8 44.4(8) . .
O2W K3 K8 96.7(9) 4_566 .
O8T K3 K8 149.9(7) . .
O9T K3 K8 45.5(7) 3 .
O15W K3 K8 124.1(12) . .
O18T K3 K8 38.9(7) 4_566 .
O17W K3 K10 27.5(13) . .
O27W K3 K10 131.2(19) . .
O13T K3 K10 95.0(10) . .
O2W K3 K10 99.9(10) 4_566 .
O8T K3 K10 58.4(9) . .
O9T K3 K10 157.0(9) 3 .
O15W K3 K10 119.9(13) . .
O18T K3 K10 89.5(9) 4_566 .
K8 K3 K10 114.8(7) . .
O17W K3 K2 66.1(13) . .
O27W K3 K2 87.5(18) . .
O13T K3 K2 139.0(8) . .
O2W K3 K2 78.6(9) 4_566 .
O8T K3 K2 34.8(6) . .
O9T K3 K2 138.2(7) 3 .
O15W K3 K2 60.8(12) . .
O18T K3 K2 132.3(7) 4_566 .
K8 K3 K2 171.1(4) . .
K10 K3 K2 59.3(6) . .
O26W K4 O29W 120(3) . 2_554
O26W K4 O3T 79.6(19) . 1_454
O29W K4 O3T 94(2) 2_554 1_454
O26W K4 O22T 76(2) . .
O29W K4 O22T 71(3) 2_554 .
O3T K4 O22T 138.3(11) 1_454 .
O26W K4 O15T 82(2) . 3_454
O29W K4 O15T 156(3) 2_554 3_454
O3T K4 O15T 79.2(11) 1_454 3_454
O22T K4 O15T 128.5(12) . 3_454
O26W K4 O11W 104(2) . 3_454
O29W K4 O11W 105(2) 2_554 3_454
O3T K4 O11W 154.4(14) 1_454 3_454
O22T K4 O11W 65.7(13) . 3_454
O15T K4 O11W 76.5(13) 3_454 3_454
O26W K4 O6T 148(2) . 4_465
O29W K4 O6T 89(2) 2_554 4_465
O3T K4 O6T 86.8(10) 1_454 4_465
O22T K4 O6T 130.0(11) . 4_465
O15T K4 O6T 67.4(10) 3_454 4_465
O11W K4 O6T 76.8(13) 3_454 4_465
O26W K4 K11 58.0(18) . 3_454
O29W K4 K11 128(3) 2_554 3_454
O3T K4 K11 130.4(12) 1_454 3_454
O22T K4 K11 57.8(11) . 3_454
O15T K4 K11 70.9(12) 3_454 3_454
O11W K4 K11 46.3(13) 3_454 3_454
O6T K4 K11 115.1(11) 4_465 3_454
O26W K4 K2 108.1(19) . 1_454
O29W K4 K2 109(2) 2_554 1_454
O3T K4 K2 46.5(7) 1_454 1_454
O22T K4 K2 175.1(9) . 1_454
O15T K4 K2 50.2(8) 3_454 1_454
O11W K4 K2 109.9(11) 3_454 1_454
O6T K4 K2 45.4(7) 4_465 1_454
K11 K4 K2 121.1(10) 3_454 1_454
O16W K5 O12T 85.0(15) . 2_544
O16W K5 O10T 68.2(15) . .
O12T K5 O10T 79.6(12) 2_544 .
O16W K5 O14T 97.2(15) . .
O12T K5 O14T 166.8(13) 2_544 .
O10T K5 O14T 89.1(12) . .
O16W K5 O30W 158(2) . 3
O12T K5 O30W 83.1(18) 2_544 3
O10T K5 O30W 91.9(18) . 3
O14T K5 O30W 90.5(18) . 3
O16W K5 O7T 123.8(15) . 2_544
O12T K5 O7T 112.6(12) 2_544 2_544
O10T K5 O7T 162.4(12) . 2_544
O14T K5 O7T 77.0(11) . 2_544
O30W K5 O7T 77.5(17) 3 2_544
O16W K5 O22W 75.6(17) . 2_544
O12T K5 O22W 66.7(14) 2_544 2_544
O10T K5 O22W 132.1(15) . 2_544
O14T K5 O22W 126.5(15) . 2_544
O30W K5 O22W 115.5(19) 3 2_544
O7T K5 O22W 65.6(14) 2_544 2_544
O16W K5 O28W 70(2) . 2_544
O12T K5 O28W 126(2) 2_544 2_544
O10T K5 O28W 127.9(19) . 2_544
O14T K5 O28W 66.3(19) . 2_544
O30W K5 O28W 131(2) 3 2_544
O7T K5 O28W 56.0(18) 2_544 2_544
O22W K5 O28W 61(2) 2_544 2_544
O16W K5 W7 130.0(13) . 2_544
O12T K5 W7 95.2(9) 2_544 2_544
O10T K5 W7 161.0(10) . 2_544
O14T K5 W7 93.3(9) . 2_544
O30W K5 W7 69.2(16) 3 2_544
O7T K5 W7 18.1(7) 2_544 2_544
O22W K5 W7 59.3(12) 2_544 2_544
O28W K5 W7 69.8(17) 2_544 2_544
O16W K5 K6 44.0(13) . 3_554
O12T K5 K6 45.7(9) 2_544 3_554
O10T K5 K6 52.2(9) . 3_554
O14T K5 K6 130.2(10) . 3_554
O30W K5 K6 117.2(17) 3 3_554
O7T K5 K6 145.4(9) 2_544 3_554
O22W K5 K6 80.0(12) 2_544 3_554
O28W K5 K6 110.4(18) 2_544 3_554
W7 K5 K6 134.0(4) 2_544 3_554
O16W K5 K10 72.9(14) . 2_544
O12T K5 K10 101.3(11) 2_544 2_544
O10T K5 K10 140.9(11) . 2_544
O14T K5 K10 91.8(11) . 2_544
O30W K5 K10 127.1(17) 3 2_544
O7T K5 K10 51.8(9) 2_544 2_544
O22W K5 K10 34.9(13) 2_544 2_544
O28W K5 K10 26.7(18) 2_544 2_544
W7 K5 K10 57.9(6) 2_544 2_544
K6 K5 K10 100.7(7) 3_554 2_544
O16W K5 K7 103.0(14) . 2_544
O12T K5 K7 149.0(10) 2_544 2_544
O10T K5 K7 131.3(10) . 2_544
O14T K5 K7 43.1(9) . 2_544
O30W K5 K7 96.4(17) 3 2_544
O7T K5 K7 38.5(7) 2_544 2_544
O22W K5 K7 86.1(12) 2_544 2_544
O28W K5 K7 37.3(18) 2_544 2_544
W7 K5 K7 56.6(3) 2_544 2_544
K6 K5 K7 146.5(6) 3_554 2_544
K10 K5 K7 54.7(7) 2_544 2_544
O3W K6 O4W 83.3(12) 1_454 3_554
O3W K6 O20T 62.8(11) 1_454 .
O4W K6 O20T 70.5(10) 3_554 .
O3W K6 O16W 157.2(14) 1_454 3_554
O4W K6 O16W 82.7(14) 3_554 3_554
O20T K6 O16W 95.4(13) . 3_554
O3W K6 O12T 123.0(13) 1_454 4_565
O4W K6 O12T 150.4(12) 3_554 4_565
O20T K6 O12T 131.0(11) . 4_565
O16W K6 O12T 75.8(14) 3_554 4_565
O3W K6 O410 83.7(11) 1_454 3_554
O4W K6 O410 65.5(9) 3_554 3_554
O20T K6 O410 127.0(11) . 3_554
O16W K6 O410 106.6(13) 3_554 3_554
O12T K6 O410 101.4(10) 4_565 3_554
O3W K6 O8W 107.8(13) 1_454 .
O4W K6 O8W 119.6(11) 3_554 .
O20T K6 O8W 64.4(11) . .
O16W K6 O8W 64.5(14) 3_554 .
O12T K6 O8W 68.6(11) 4_565 .
O410 K6 O8W 167.5(12) 3_554 .
O3W K6 O10T 138.0(12) 1_454 3_554
O4W K6 O10T 83.7(10) 3_554 3_554
O20T K6 O10T 145.4(11) . 3_554
O16W K6 O10T 57.7(13) 3_554 3_554
O12T K6 O10T 67.7(10) 4_565 3_554
O410 K6 O10T 54.6(9) 3_554 3_554
O8W K6 O10T 113.4(12) . 3_554
O3W K6 O217 69.9(11) 1_454 4_565
O4W K6 O217 148.7(12) 3_554 4_565
O20T K6 O217 108.8(10) . 4_565
O16W K6 O217 127.6(14) 3_554 4_565
O12T K6 O217 53.1(10) 4_565 4_565
O410 K6 O217 94.9(9) 3_554 4_565
O8W K6 O217 84.9(10) . 4_565
O10T K6 O217 105.3(10) 3_554 4_565
O3W K6 W10 114.6(10) 1_454 3_554
O4W K6 W10 68.7(7) 3_554 3_554
O20T K6 W10 139.1(8) . 3_554
O16W K6 W10 76.6(11) 3_554 3_554
O12T K6 W10 86.6(8) 4_565 3_554
O410 K6 W10 31.0(6) 3_554 3_554
O8W K6 W10 137.6(10) . 3_554
O10T K6 W10 24.7(7) 3_554 3_554
O217 K6 W10 107.5(7) 4_565 3_554
O3W K6 W12 101.2(10) 1_454 4_565
O4W K6 W12 165.8(8) 3_554 4_565
O20T K6 W12 123.6(8) . 4_565
O16W K6 W12 96.7(12) 3_554 4_565
O12T K6 W12 21.8(8) 4_565 4_565
O410 K6 W12 101.3(7) 3_554 4_565
O8W K6 W12 72.2(8) . 4_565
O10T K6 W12 84.0(7) 3_554 4_565
O217 K6 W12 31.4(7) 4_565 4_565
W10 K6 W12 97.3(3) 3_554 4_565
O3W K6 K12 39.8(11) 1_454 1_454
O4W K6 K12 43.6(10) 3_554 1_454
O20T K6 K12 58.3(9) . 1_454
O16W K6 K12 124.1(13) 3_554 1_454
O12T K6 K12 159.5(11) 4_565 1_454
O410 K6 K12 69.6(9) 3_554 1_454
O8W K6 K12 122.4(11) . 1_454
O10T K6 K12 116.1(10) 3_554 1_454
O217 K6 K12 108.1(10) 4_565 1_454
W10 K6 K12 92.8(7) 3_554 1_454
W12 K6 K12 139.2(8) 4_565 1_454
O21W K7 O28W 96(3) . .
O21W K7 O7W 122(2) . .
O28W K7 O7W 137(3) . .
O21W K7 O7T 127.0(18) . .
O28W K7 O7T 65(2) . .
O7W K7 O7T 77.1(14) . .
O21W K7 O21T 74.9(17) . 2_554
O28W K7 O21T 152(2) . 2_554
O7W K7 O21T 64.9(13) . 2_554
O7T K7 O21T 141.9(11) . 2_554
O21W K7 O14T 154.0(18) . 2_554
O28W K7 O14T 73(2) . 2_554
O7W K7 O14T 77.7(14) . 2_554
O7T K7 O14T 70.4(10) . 2_554
O21T K7 O14T 103.3(11) 2_554 2_554
O21W K7 O421 111.5(17) . 2_554
O28W K7 O421 109(2) . 2_554
O7W K7 O421 75.5(13) . 2_554
O7T K7 O421 121.3(10) . 2_554
O21T K7 O421 53.4(9) 2_554 2_554
O14T K7 O421 53.7(9) 2_554 2_554
O21W K7 O27 86.2(16) . .
O28W K7 O27 95(2) . .
O7W K7 O27 72.4(13) . .
O7T K7 O27 50.5(9) . .
O21T K7 O27 110.9(10) 2_554 .
O14T K7 O27 117.7(10) 2_554 .
O421 K7 O27 147.9(9) 2_554 .
O21W K7 O19W 76.0(19) . 4_566
O28W K7 O19W 73(2) . 4_566
O7W K7 O19W 129.8(17) . 4_566
O7T K7 O19W 132.5(14) . 4_566
O21T K7 O19W 78.9(13) 2_554 4_566
O14T K7 O19W 78.2(13) 2_554 4_566
O421 K7 O19W 54.8(11) 2_554 4_566
O27 K7 O19W 156.8(12) . 4_566
O21W K7 O2T 62.6(17) . .
O28W K7 O2T 136(2) . .
O7W K7 O2T 63.1(13) . .
O7T K7 O2T 96.4(10) . .
O21T K7 O2T 64.0(9) 2_554 .
O14T K7 O2T 140.7(11) 2_554 .
O421 K7 O2T 114.9(9) 2_554 .
O27 K7 O2T 48.6(8) . .
O19W K7 O2T 129.6(13) 4_566 .
O21W K7 W21 92.6(16) . 2_554
O28W K7 W21 134(2) . 2_554
O7W K7 W21 66.6(12) . 2_554
O7T K7 W21 137.0(9) . 2_554
O21T K7 W21 24.7(7) 2_554 2_554
O14T K7 W21 79.9(8) 2_554 2_554
O421 K7 W21 28.7(5) 2_554 2_554
O27 K7 W21 130.3(7) . 2_554
O19W K7 W21 66.3(11) 4_566 2_554
O2T K7 W21 87.3(7) . 2_554
O21W K7 K10 85.1(17) . .
O28W K7 K10 26(2) . .
O7W K7 K10 132.2(14) . .
O7T K7 K10 55.8(9) . .
O21T K7 K10 159.5(11) 2_554 .
O14T K7 K10 92.6(11) 2_554 .
O421 K7 K10 134.2(10) 2_554 .
O27 K7 K10 71.4(8) . .
O19W K7 K10 92.2(13) 4_566 .
O2T K7 K10 110.6(10) . .
W21 K7 K10 158.1(8) 2_554 .
O9W K8 O10W 73.6(18) . .
O9W K8 O316 74.8(15) . .
O10W K8 O316 100.0(13) . .
O9W K8 O18T 132.4(18) . 4_566
O10W K8 O18T 136.2(13) . 4_566
O316 K8 O18T 119.2(11) . 4_566
O9W K8 O1W 92.6(16) . 3
O10W K8 O1W 60.4(12) . 3
O316 K8 O1W 159.5(12) . 3
O18T K8 O1W 81.3(10) 4_566 3
O9W K8 O23W 137(2) . 4_566
O10W K8 O23W 63.9(15) . 4_566
O316 K8 O23W 115.5(14) . 4_566
O18T K8 O23W 81.0(14) 4_566 4_566
O1W K8 O23W 63.3(13) 3 4_566
O9W K8 O13T 88.1(17) . .
O10W K8 O13T 153.5(13) . .
O316 K8 O13T 55.9(10) . .
O18T K8 O13T 70.3(10) 4_566 .
O1W K8 O13T 141.3(11) 3 .
O23W K8 O13T 133.1(14) 4_566 .
O9W K8 O9T 65.0(16) . 3
O10W K8 O9T 118.5(12) . 3
O316 K8 O9T 110.0(10) . 3
O18T K8 O9T 67.6(9) 4_566 3
O1W K8 O9T 77.8(10) 3 3
O23W K8 O9T 133.2(13) 4_566 3
O13T K8 O9T 67.5(9) . 3
O9W K8 O13W 130.8(17) . .
O10W K8 O13W 104.6(15) . .
O316 K8 O13W 56.8(12) . .
O18T K8 O13W 83.6(13) 4_566 .
O1W K8 O13W 130.3(14) 3 .
O23W K8 O13W 67.6(15) 4_566 .
O13T K8 O13W 72.9(13) . .
O9T K8 O13W 136.9(14) 3 .
O9W K8 W13 78.7(14) . .
O10W K8 W13 129.1(10) . .
O316 K8 W13 30.8(7) . .
O18T K8 W13 93.7(8) 4_566 .
O1W K8 W13 162.8(9) 3 .
O23W K8 W13 132.4(12) 4_566 .
O13T K8 W13 25.4(6) . .
O9T K8 W13 85.0(7) 3 .
O13W K8 W13 64.7(11) . .
O9W K8 K17 44.7(18) . .
O10W K8 K17 53.5(17) . .
O316 K8 K17 116.8(15) . .
O18T K8 K17 115.3(15) 4_566 .
O1W K8 K17 48.0(13) 3 .
O23W K8 K17 101.9(17) 4_566 .
O13T K8 K17 123.5(15) . .
O9T K8 K17 65.0(15) 3 .
O13W K8 K17 157.5(19) . .
W13 K8 K17 122.4(12) . .
O9W K8 W16 69.5(14) . .
O10W K8 W16 77.8(10) . .
O316 K8 W16 22.2(7) . .
O18T K8 W16 139.0(9) 4_566 .
O1W K8 W16 137.9(9) 3 .
O23W K8 W16 104.1(11) 4_566 .
O13T K8 W16 77.9(7) . .
O9T K8 W16 122.5(7) 3 .
O13W K8 W16 62.4(10) . .
W13 K8 W16 52.6(2) . .
K17 K8 W16 103.5(13) . .
O16T K9 O32W 66(2) 4_666 2_554
O16T K9 O2T 141.4(13) 4_666 .
O32W K9 O2T 148(2) 2_554 .
O16T K9 K15 62.8(15) 4_666 .
O32W K9 K15 124(2) 2_554 .
O2T K9 K15 78.7(15) . .
O16T K9 O21T 144.5(13) 4_666 2_554
O32W K9 O21T 78(2) 2_554 2_554
O2T K9 O21T 72.5(10) . 2_554
K15 K9 O21T 147.0(16) . 2_554
O16T K9 O11W 106.7(15) 4_666 2_554
O32W K9 O11W 89(2) 2_554 2_554
O2T K9 O11W 69.8(13) . 2_554
K15 K9 O11W 85.0(17) . 2_554
O21T K9 O11W 70.4(13) 2_554 2_554
O16T K9 O31W 110(2) 4_666 2_655
O32W K9 O31W 78(2) 2_554 2_655
O2T K9 O31W 98(2) . 2_655
K15 K9 O31W 141(2) . 2_655
O21T K9 O31W 60.9(19) 2_554 2_655
O11W K9 O31W 131(2) 2_554 2_655
O16T K9 K11 88.1(12) 4_666 2_554
O32W K9 K11 50.3(19) 2_554 2_554
O2T K9 K11 105.7(11) . 2_554
K15 K9 K11 106.6(15) . 2_554
O21T K9 K11 67.3(10) 2_554 2_554
O11W K9 K11 39.0(13) 2_554 2_554
O31W K9 K11 111.7(18) 2_655 2_554
O16T K9 K16 58.3(11) 4_666 .
O32W K9 K16 124(2) 2_554 .
O2T K9 K16 87.0(11) . .
K15 K9 K16 28.4(14) . .
O21T K9 K16 156.7(12) 2_554 .
O11W K9 K16 113.3(14) 2_554 .
O31W K9 K16 113.1(19) 2_655 .
K11 K9 K16 130.8(11) 2_554 .
O16T K9 K7 178.0(11) 4_666 .
O32W K9 K7 112(2) 2_554 .
O2T K9 K7 40.5(8) . .
K15 K9 K7 119.2(14) . .
O21T K9 K7 33.7(7) 2_554 .
O11W K9 K7 73.7(11) 2_554 .
O31W K9 K7 68.6(18) 2_655 .
K11 K9 K7 91.1(8) 2_554 .
K16 K9 K7 123.4(9) . .
O16T K9 K11 59.9(11) 4_666 4_666
O32W K9 K11 23.4(18) 2_554 4_666
O2T K9 K11 140.4(11) . 4_666
K15 K9 K11 106.2(14) . 4_666
O21T K9 K11 86.9(10) 2_554 4_666
O11W K9 K11 71.5(13) 2_554 4_666
O31W K9 K11 100.7(18) 2_655 4_666
K11 K9 K11 34.8(13) 2_554 4_666
K16 K9 K11 116.2(11) . 4_666
K7 K9 K11 118.7(8) . 4_666
O28W K10 O22W 100(4) . .
O28W K10 O17W 148(4) . .
O22W K10 O17W 76(2) . .
O28W K10 O12W 103(4) . .
O22W K10 O12W 131(2) . .
O17W K10 O12W 103(2) . .
O28W K10 O19T 73(3) . 4_566
O22W K10 O19T 79(2) . 4_566
O17W K10 O19T 75.2(17) . 4_566
O12W K10 O19T 150(2) . 4_566
O28W K10 O78 112(3) . .
O22W K10 O78 65.2(19) . .
O17W K10 O78 96.1(18) . .
O12W K10 O78 65.8(16) . .
O19T K10 O78 144.4(19) 4_566 .
O28W K10 O11T 60(3) . 4_566
O22W K10 O11T 151(2) . 4_566
O17W K10 O11T 108.7(18) . 4_566
O12W K10 O11T 77.0(16) . 4_566
O19T K10 O11T 75.0(13) 4_566 4_566
O78 K10 O11T 139.1(19) . 4_566
O28W K10 O7T 61(3) . .
O22W K10 O7T 66.3(18) . .
O17W K10 O7T 137.8(19) . .
O12W K10 O7T 88.5(16) . .
O19T K10 O7T 113.5(15) 4_566 .
O78 K10 O7T 51.8(11) . .
O11T K10 O7T 113.4(15) 4_566 .
O28W K10 K7 36(3) . .
O22W K10 K7 108.2(19) . .
O17W K10 K7 175(2) . .
O12W K10 K7 71.5(14) . .
O19T K10 K7 108.9(14) 4_566 .
O78 K10 K7 82.6(12) . .
O11T K10 K7 69.6(10) 4_566 .
O7T K10 K7 44.5(8) . .
O28W K10 W7 84(3) . .
O22W K10 W7 63.6(17) . .
O17W K10 W7 120.1(17) . .
O12W K10 W7 76.2(14) . .
O19T K10 W7 131.7(14) 4_566 .
O78 K10 W7 27.7(7) . .
O11T K10 W7 128.2(14) 4_566 .
O7T K10 W7 24.0(6) . .
K7 K10 W7 60.2(7) . .
O28W K10 K5 52(3) . 2_554
O22W K10 K5 49.1(16) . 2_554
O17W K10 K5 120.6(18) . 2_554
O12W K10 K5 127.7(17) . 2_554
O19T K10 K5 74.4(11) 4_566 2_554
O78 K10 K5 81.3(11) . 2_554
O11T K10 K5 110.8(13) 4_566 2_554
O7T K10 K5 39.9(8) . 2_554
K7 K10 K5 64.6(7) . 2_554
W7 K10 K5 58.2(6) . 2_554
O28W K10 K3 159(4) . .
O22W K10 K3 61.4(17) . .
O17W K10 K3 25.9(12) . .
O12W K10 K3 96.1(15) . .
O19T K10 K3 93.8(12) 4_566 .
O78 K10 K3 70.6(11) . .
O11T K10 K3 132.1(13) 4_566 .
O7T K10 K3 113.7(12) . .
K7 K10 K3 153.2(11) . .
W7 K10 K3 94.2(8) . .
K5 K10 K3 110.4(10) 2_554 .
O32W K11 O11W 136(3) 3_454 .
O32W K11 O521 127(3) 3_454 .
O11W K11 O521 77.6(19) . .
O32W K11 K11 73(3) 3_454 3_454
O11W K11 K11 125(3) . 3_454
O521 K11 K11 126(3) . 3_454
O32W K11 O516 76(2) 3_454 .
O11W K11 O516 110(2) . .
O521 K11 O516 51.2(13) . .
K11 K11 O516 123(3) 3_454 .
O32W K11 O26W 44(2) 3_454 3_454
O11W K11 O26W 100(2) . 3_454
O521 K11 O26W 103(2) . 3_454
K11 K11 O26W 116(3) 3_454 3_454
O516 K11 O26W 60.0(18) . 3_454
O32W K11 O22T 75(2) 3_454 3_454
O11W K11 O22T 65.1(17) . 3_454
O521 K11 O22T 136(2) . 3_454
K11 K11 O22T 96(2) 3_454 3_454
O516 K11 O22T 120.9(18) . 3_454
O26W K11 O22T 63.1(18) 3_454 3_454
O32W K11 O122 125(3) 3_454 .
O11W K11 O122 98.5(19) . .
O521 K11 O122 50.0(12) . .
K11 K11 O122 77(2) 3_454 .
O516 K11 O122 83.2(15) . .
O26W K11 O122 143(2) 3_454 .
O22T K11 O122 153.8(19) 3_454 .
O32W K11 O622 82(2) 3_454 .
O11W K11 O622 136(2) . .
O521 K11 O622 59.8(13) . .
K11 K11 O622 79(2) 3_454 .
O516 K11 O622 49.6(12) . .
O26W K11 O622 99(2) 3_454 .
O22T K11 O622 156.5(19) 3_454 .
O122 K11 O622 47.5(11) . .
O32W K11 O32W 124(2) 3_454 .
O11W K11 O32W 85(2) . .
O521 K11 O32W 92(2) . .
K11 K11 O32W 51(2) 3_454 .
O516 K11 O32W 132(2) . .
O26W K11 O32W 165(3) 3_454 .
O22T K11 O32W 107(2) 3_454 .
O122 K11 O32W 48.8(18) . .
O622 K11 O32W 87(2) . .
O32W K11 K4 85(2) 3_454 3_454
O11W K11 K4 55.5(14) . 3_454
O521 K11 K4 91.4(15) . 3_454
K11 K11 K4 142(3) 3_454 3_454
O516 K11 K4 79.4(13) . 3_454
O26W K11 K4 44.4(15) 3_454 3_454
O22T K11 K4 48.2(10) 3_454 3_454
O122 K11 K4 139.6(18) . 3_454
O622 K11 K4 129.1(17) . 3_454
O32W K11 K4 139(2) . 3_454
O32W K11 W15 103(2) 3_454 .
O11W K11 W15 83.4(18) . .
O521 K11 W15 28.7(8) . .
K11 K11 W15 143(3) 3_454 .
O516 K11 W15 29.3(8) . .
O26W K11 W15 74.5(18) 3_454 .
O22T K11 W15 119.6(16) 3_454 .
O122 K11 W15 75.6(12) . .
O622 K11 W15 64.2(11) . .
O32W K11 W15 120(2) . .
K4 K11 W15 71.4(10) 3_454 .
O3W K12 O4W 89.0(18) . 3_655
O3W K12 O14W 106(2) . .
O4W K12 O14W 109.1(19) 3_655 .
O3W K12 O6W 112(2) . .
O4W K12 O6W 131(2) 3_655 .
O14W K12 O6W 107(2) . .
O3W K12 O31W 153(3) . .
O4W K12 O31W 80(2) 3_655 .
O14W K12 O31W 56(2) . .
O6W K12 O31W 94(2) . .
O3W K12 O45 103.4(17) . 3_655
O4W K12 O45 64.8(13) 3_655 3_655
O14W K12 O45 150(2) . 3_655
O6W K12 O45 67.3(14) . 3_655
O31W K12 O45 94(2) . 3_655
O3W K12 O4T 59.9(13) . 3_655
O4W K12 O4T 91.5(15) 3_655 3_655
O14W K12 O4T 155(2) . 3_655
O6W K12 O4T 66.1(14) . 3_655
O31W K12 O4T 144(2) . 3_655
O45 K12 O4T 51.5(10) 3_655 3_655
O3W K12 K13 119.8(19) . 3
O4W K12 K13 150.4(18) 3_655 3
O14W K12 K13 59.3(16) . 3
O6W K12 K13 47.6(14) . 3
O31W K12 K13 71(2) . 3
O45 K12 K13 110.4(16) 3_655 3
O4T K12 K13 108.2(16) 3_655 3
O3W K12 W4 76.5(13) . 3_655
O4W K12 W4 72.3(12) 3_655 3_655
O14W K12 W4 177.1(19) . 3_655
O6W K12 W4 70.7(13) . 3_655
O31W K12 W4 122(2) . 3_655
O45 K12 W4 28.2(7) 3_655 3_655
O4T K12 W4 25.0(6) 3_655 3_655
K13 K12 W4 118.2(14) 3 3_655
O3W K12 K6 44.2(12) . 1_656
O4W K12 K6 44.9(10) 3_655 1_656
O14W K12 K6 115.4(17) . 1_656
O6W K12 K6 135.7(16) . 1_656
O31W K12 K6 121(2) . 1_656
O45 K12 K6 81.9(12) 3_655 1_656
O4T K12 K6 69.9(10) 3_655 1_656
K13 K12 K6 163.2(15) 3 1_656
W4 K12 K6 67.4(7) 3_655 1_656
O3W K12 K16 35.4(13) . .
O4W K12 K16 108.4(16) 3_655 .
O14W K12 K16 71.7(15) . .
O6W K12 K16 114.1(18) . .
O31W K12 K16 126(2) . .
O45 K12 K16 138.3(15) 3_655 .
O4T K12 K16 89.5(13) 3_655 .
K13 K12 K16 94.1(14) 3 .
W4 K12 K16 110.4(12) 3_655 .
K6 K12 K16 69.4(11) 1_656 .
O3W K12 K17 115(2) . 3
O4W K12 K17 155.5(19) 3_655 3
O14W K12 K17 65.7(17) . 3
O6W K12 K17 41.8(15) . 3
O31W K12 K17 78(2) . 3
O45 K12 K17 106.9(16) 3_655 3
O4T K12 K17 100.8(16) 3_655 3
K13 K12 K17 7.5(12) 3 3
W4 K12 K17 111.9(14) 3_655 3
K6 K12 K17 159.7(16) 1_656 3
K16 K12 K17 93.0(15) . 3
K17 K13 O6W 95(7) . 3
K17 K13 O10W 105(7) . .
O6W K13 O10W 100(2) 3 .
K17 K13 O9W 73(7) . .
O6W K13 O9W 158(3) 3 .
O10W K13 O9W 65.8(19) . .
K17 K13 O13 69(7) . 3
O6W K13 O13 95.7(19) 3 3
O10W K13 O13 163(2) . 3
O9W K13 O13 98(2) . 3
K17 K13 O39 33(7) . 3
O6W K13 O39 118(2) 3 3
O10W K13 O39 119(2) . 3
O9W K13 O39 61.4(18) . 3
O13 K13 O39 47.4(13) 3 3
K17 K13 O14 47(7) . 3
O6W K13 O14 61.0(15) 3 3
O10W K13 O14 138(2) . 3
O9W K13 O14 117(2) . 3
O13 K13 O14 49.2(12) 3 3
O39 K13 O14 57.8(13) 3 3
K17 K13 O1W 59(7) . 3
O6W K13 O1W 80.0(17) 3 3
O10W K13 O1W 52.8(14) . 3
O9W K13 O1W 78.2(19) . 3
O13 K13 O1W 127(2) 3 3
O39 K13 O1W 88.3(18) 3 3
O14 K13 O1W 85.4(16) 3 3
K17 K13 K12 136(7) . 3
O6W K13 K12 46.8(14) 3 3
O10W K13 K12 103(2) . 3
O9W K13 K12 150(2) . 3
O13 K13 K12 90.9(17) 3 3
O39 K13 K12 137.4(18) 3 3
O14 K13 K12 90.5(15) 3 3
O1W K13 K12 119.1(17) 3 3
K17 K13 W1 67(7) . 3
O6W K13 W1 68.3(14) 3 3
O10W K13 W1 164(2) . 3
O9W K13 W1 121(2) . 3
O13 K13 W1 28.2(8) 3 3
O39 K13 W1 61.5(11) 3 3
O14 K13 W1 27.5(7) 3 3
O1W K13 W1 112.9(17) 3 3
K12 K13 W1 77.3(12) 3 3
K17 K13 W3 58(7) . 3
O6W K13 W3 118.7(19) 3 3
O10W K13 W3 138(2) . 3
O9W K13 W3 71.9(17) . 3
O13 K13 W3 26.0(9) 3 3
O39 K13 W3 27.2(7) 3 3
O14 K13 W3 61.9(11) 3 3
O1W K13 W3 115.5(18) 3 3
K12 K13 W3 115.2(15) 3 3
W1 K13 W3 50.7(7) 3 3
K17 K13 K8 70(7) . .
O6W K13 K8 121.0(19) 3 .
O10W K13 K8 39.2(12) . .
O9W K13 K8 37.9(14) . .
O13 K13 K8 127(2) 3 .
O39 K13 K8 80.2(14) 3 .
O14 K13 K8 115.0(18) 3 .
O1W K13 K8 42.9(9) 3 .
K12 K13 K8 142.2(17) 3 .
W1 K13 K8 137.0(17) 3 .
W3 K13 K8 101.7(14) 3 .
O16W K14 K14 101(3) . 3_554
O16W K14 O19W 82(2) . .
K14 K14 O19W 102(3) 3_554 .
O16W K14 O419 115(2) . .
K14 K14 O419 82(2) 3_554 .
O19W K14 O419 162(2) . .
O16W K14 O11T 121(2) . .
K14 K14 O11T 133(3) 3_554 .
O19W K14 O11T 68.3(17) . .
O419 K14 O11T 95.7(16) . .
O16W K14 W19 140.1(19) . .
K14 K14 W19 87(2) 3_554 .
O19W K14 W19 135(2) . .
O419 K14 W19 27.0(7) . .
O11T K14 W19 73.7(12) . .
O16W K14 K5 33.3(13) . .
K14 K14 K5 102(2) 3_554 .
O19W K14 K5 113.6(18) . .
O419 K14 K5 81.7(12) . .
O11T K14 K5 124.4(15) . .
W19 K14 K5 106.9(11) . .
O16W K14 K10 159(2) . 4_565
K14 K14 K10 93(2) 3_554 4_565
O19W K14 K10 80.2(17) . 4_565
O419 K14 K10 82.3(13) . 4_565
O11T K14 K10 41.0(10) . 4_565
W19 K14 K10 55.4(8) . 4_565
K5 K14 K10 156.6(13) . 4_565
K16 K15 K9 121(2) . .
K16 K15 O16T 94(2) . 4_666
K9 K15 O16T 57.3(14) . 4_666
K16 K15 O12 99(2) . .
K9 K15 O12 102(2) . .
O16T K15 O12 159(2) 4_666 .
K16 K15 O25W 142(3) . .
K9 K15 O25W 95(2) . .
O16T K15 O25W 117(3) 4_666 .
O12 K15 O25W 60(2) . .
K16 K15 O617 84(2) . 4_666
K9 K15 O617 109(2) . 4_666
O16T K15 O617 54.9(14) 4_666 4_666
O12 K15 O617 143(2) . 4_666
O25W K15 O617 96(2) . 4_666
K16 K15 W16 94(2) . 4_666
K9 K15 W16 78.6(14) . 4_666
O16T K15 W16 25.4(8) 4_666 4_666
O12 K15 W16 165(2) . 4_666
O25W K15 W16 105(2) . 4_666
O617 K15 W16 30.4(9) 4_666 4_666
K16 K15 W2 112(2) . .
K9 K15 W2 74.5(14) . .
O16T K15 W2 131.8(19) 4_666 .
O12 K15 W2 27.2(9) . .
O25W K15 W2 64(2) . .
O617 K15 W2 160.3(19) 4_666 .
W16 K15 W2 149.4(16) 4_666 .
K16 K15 W17 88(2) . 4_666
K9 K15 W17 128.8(18) . 4_666
O16T K15 W17 81.0(15) 4_666 4_666
O12 K15 W17 116.3(17) . 4_666
O25W K15 W17 77(2) . 4_666
O617 K15 W17 27.0(8) 4_666 4_666
W16 K15 W17 55.7(8) 4_666 4_666
W2 K15 W17 137.3(15) . 4_666
K16 K15 K1 93.6(19) . 3_655
K9 K15 K1 144.8(18) . 3_655
O16T K15 K1 134.4(18) 4_666 3_655
O12 K15 K1 61.9(12) . 3_655
O25W K15 K1 49.4(18) . 3_655
O617 K15 K1 81.4(13) 4_666 3_655
W16 K15 K1 109.1(13) 4_666 3_655
W2 K15 K1 85.7(10) . 3_655
W17 K15 K1 54.4(7) 4_666 3_655
K15 K16 O3W 104(2) . .
K15 K16 O13W 104(3) . 4_666
O3W K16 O13W 74(2) . 4_666
K15 K16 O23W 122(3) . 1_656
O3W K16 O23W 130(3) . 1_656
O13W K16 O23W 75(2) 4_666 1_656
K15 K16 K12 120(2) . .
O3W K16 K12 32.4(12) . .
O13W K16 K12 98(2) 4_666 .
O23W K16 K12 118(2) 1_656 .
K15 K16 K8 96(2) . 4_666
O3W K16 K8 119(2) . 4_666
O13W K16 K8 44.8(14) 4_666 4_666
O23W K16 K8 42.1(14) 1_656 4_666
K12 K16 K8 135.2(16) . 4_666
K15 K16 K9 31.0(15) . .
O3W K16 K9 134(2) . .
O13W K16 K9 104.9(19) 4_666 .
O23W K16 K9 91.8(18) 1_656 .
K12 K16 K9 146.6(16) . .
K8 K16 K9 77.0(10) 4_666 .
K15 K16 K6 119(2) . 1_656
O3W K16 K6 30.4(12) . 1_656
O13W K16 K6 47.2(15) 4_666 1_656
O23W K16 K6 103(2) 1_656 1_656
K12 K16 K6 50.9(9) . 1_656
K8 K16 K6 89.9(12) 4_666 1_656
K9 K16 K6 141.1(14) . 1_656
K13 K17 O39 136(8) . 3
K13 K17 O49 163(9) . 3
O39 K17 O49 61(2) 3 3
K13 K17 O14 120(8) . 3
O39 K17 O14 72(2) 3 3
O49 K17 O14 58(2) 3 3
K13 K17 O9W 89(7) . .
O39 K17 O9W 72(3) 3 .
O49 K17 O9W 100(3) 3 .
O14 K17 O9W 144(4) 3 .
K13 K17 O13 94(7) . 3
O39 K17 O13 56(2) 3 3
O49 K17 O13 97(3) 3 3
O14 K17 O13 56.2(18) 3 3
O9W K17 O13 105(3) . 3
K13 K17 O1W 107(8) . 3
O39 K17 O1W 111(3) 3 3
O49 K17 O1W 60(2) 3 3
O14 K17 O1W 103(3) 3 3
O9W K17 O1W 86(3) . 3
O13 K17 O1W 156(4) 3 3
K13 K17 O6W 68(7) . 3
O39 K17 O6W 137(3) 3 3
O49 K17 O6W 98(3) 3 3
O14 K17 O6W 65(2) 3 3
O9W K17 O6W 151(4) . 3
O13 K17 O6W 95(3) 3 3
O1W K17 O6W 83(2) 3 3
K13 K17 O10W 60(7) . .
O39 K17 O10W 132(3) 3 .
O49 K17 O10W 111(3) 3 .
O14 K17 O10W 148(3) 3 .
O9W K17 O10W 63(2) . .
O13 K17 O10W 150(3) 3 .
O1W K17 O10W 53.4(17) 3 .
O6W K17 O10W 89(3) 3 .
K13 K17 W9 162(8) . 3
O39 K17 W9 32.6(14) 3 3
O49 K17 W9 32.9(14) 3 3
O14 K17 W9 74(2) 3 3
O9W K17 W9 74(2) . 3
O13 K17 W9 84(2) 3 3
O1W K17 W9 79(2) 3 3
O6W K17 W9 129(3) 3 3
O10W K17 W9 115(3) . 3
K13 K17 W3 110(7) . 3
O39 K17 W3 29.1(12) 3 3
O49 K17 W3 86(3) 3 3
O14 K17 W3 71(2) 3 3
O9W K17 W3 80(2) . 3
O13 K17 W3 30.3(11) 3 3
O1W K17 W3 140(3) 3 3
O6W K17 W3 125(3) 3 3
O10W K17 W3 140(3) . 3
W9 K17 W3 61.5(15) 3 3
K13 K17 W4 141(8) . 3
O39 K17 W4 73(2) 3 3
O49 K17 W4 29.8(12) 3 3
O14 K17 W4 31.8(12) 3 3
O9W K17 W4 129(3) . 3
O13 K17 W4 84(2) 3 3
O1W K17 W4 73.1(19) 3 3
O6W K17 W4 72.9(18) 3 3
O10W K17 W4 125(3) . 3
W9 K17 W4 56.5(14) 3 3
W3 K17 W4 87.4(19) 3 3
K1 O1W K8 150.8(14) . 3
K1 O1W K17 91.7(19) . 3
K8 O1W K17 86.2(18) 3 3
K1 O1W K13 85.8(13) . 3
K8 O1W K13 85.0(13) 3 3
K17 O1W K13 14.5(18) 3 3
K12 O3W K16 112(2) . .
K12 O3W K6 96.1(17) . 1_656
K16 O3W K6 119(2) . 1_656
K12 O4W K6 91.6(14) 3_655 3_554
K1 O6W K12 136(2) . .
K1 O6W K13 97.7(18) . 3
K12 O6W K13 86(2) . 3
K1 O6W K17 92(2) . 3
K12 O6W K17 100(2) . 3
K13 O6W K17 16.2(16) 3 3
K8 O9W K17 95(3) . .
K8 O9W K13 98(2) . .
K17 O9W K13 17.2(18) . .
K8 O10W K13 97.8(19) . .
K8 O10W K17 85(2) . .
K13 O10W K17 15.1(17) . .
K11 O11W K9 97(2) . 2_544
K11 O11W K4 78.3(17) . 3_454
K9 O11W K4 166(2) 2_544 3_454
K10 O12W K2 110(2) . .
K16 O13W K8 97(2) 4_465 .
K5 O16W K14 110(2) . .
K5 O16W K6 97.3(17) . 3_554
K14 O16W K6 126(2) . 3_554
K3 O17W K10 127(2) . .
K14 O19W K7 113(2) . 4_565
K10 O22W K5 96(2) . 2_554
K16 O23W K8 99(2) 1_454 4_565
K4 O26W K11 78(2) . 3_454
K10 O28W K7 118(5) . .
K10 O28W K5 102(4) . 2_554
K7 O28W K5 92(3) . 2_554
K12 O31W K9 159(3) . 2_645
K11 O32W K9 132(3) 3_454 2_544
K11 O32W K11 56(2) 3_454 .
K9 O32W K11 89(3) 2_544 .

loop_
_geom_bond_atom_site_label_1
_geom_bond_atom_site_label_2
_geom_bond_distance
_geom_bond_site_symmetry_2
Pd1 O3D1 1.88(4) .
Pd1 O1D0 1.91(4) .
Pd1 O4D1 1.95(3) .
Pd1 O8D1 2.00(3) .
Pd1 Pd2 3.014(5) .
Pd2 O1D2 1.98(4) .
Pd2 O7D2 2.00(3) .
Pd2 O2D2 2.01(4) .
Pd2 O9D2 2.02(3) .
W1 O1T 1.76(3) .
W1 O15 1.85(3) .
W1 O12 1.86(3) .
W1 O14 1.86(3) .
W1 O13 1.95(3) .
W1 O1P1 2.42(3) .
W2 O2T 1.67(3) .
W2 O27 1.89(3) .
W2 O23 1.92(3) .
W2 O12 1.95(3) .
W2 O26 2.03(2) .
W2 O1P1 2.50(3) .
W3 O3T 1.70(3) .
W3 O38 1.83(3) .
W3 O13 1.87(4) .
W3 O39 1.87(3) .
W3 O23 1.92(3) .
W3 O1P1 2.45(3) .
W4 O4T 1.70(3) .
W4 O410 1.83(3) .
W4 O45 1.89(3) .
W4 O49 1.91(4) .
W4 O14 1.98(3) .
W4 O4P1 2.51(3) .
W5 O5T 1.73(3) .
W5 O511 1.85(3) .
W5 O56 1.89(3) .
W5 O45 1.91(3) .
W5 O15 2.01(3) .
W5 O2P1 2.41(3) .
W6 O6T 1.67(3) .
W6 O26 1.90(2) .
W6 O56 1.94(3) .
W6 O611 1.94(4) .
W6 O67 1.97(3) .
W6 O2P1 2.43(3) .
W7 O7T 1.67(3) .
W7 O7D2 1.77(4) .
W7 O67 1.94(2) .
W7 O78 1.97(3) .
W7 O27 2.05(3) .
W7 O3P1 2.35(3) .
W8 O8T 1.65(3) .
W8 O8D1 1.77(3) .
W8 O78 1.88(3) .
W8 O89 1.94(3) .
W8 O38 2.04(3) .
W8 O3P1 2.34(3) .
W9 O9T 1.76(3) .
W9 O89 1.89(3) .
W9 O910 1.92(3) .
W9 O49 1.95(4) .
W9 O39 1.94(3) .
W9 O4P1 2.41(3) .
W10 O10T 1.71(4) .
W10 O1D0 1.81(4) .
W10 O011 1.89(3) .
W10 O910 1.94(3) .
W10 O410 2.10(3) .
W10 O4P1 2.40(3) .
W11 O11T 1.72(3) .
W11 O1D2 1.76(3) .
W11 O011 1.93(3) .
W11 O611 1.97(4) .
W11 O511 2.08(3) .
W11 O2P1 2.42(3) .
W12 O12T 1.68(4) .
W12 O2D2 1.73(4) .
W12 O213 1.93(4) .
W12 O218 2.00(3) .
W12 O217 2.10(4) .
W12 O3P2 2.43(3) .
W13 O13T 1.72(3) .
W13 O3D1 1.85(3) .
W13 O213 1.87(4) .
W13 O315 1.94(3) .
W13 O316 2.10(3) .
W13 O2P2 2.46(4) .
W14 O14T 1.69(4) .
W14 O4D1 1.79(3) .
W14 O419 1.93(3) .
W14 O415 2.01(3) .
W14 O421 2.08(2) .
W14 O4P2 2.37(3) .
W15 O15T 1.68(4) .
W15 O415 1.86(3) .
W15 O516 1.92(4) .
W15 O521 1.96(3) .
W15 O315 1.95(3) .
W15 O2P2 2.45(4) .
W16 O16T 1.69(3) .
W16 O316 1.80(3) .
W16 O617 1.91(4) .
W16 O516 1.93(3) .
W16 O622 1.95(4) .
W17 O17T 1.68(4) .
W17 O217 1.81(4) .
W17 O718 1.90(3) .
W17 O617 1.93(4) .
W17 O722 2.01(3) .
W17 O3P2 2.48(3) .
W18 O18T 1.72(3) .
W18 O819 1.93(3) .
W18 O218 1.93(3) .
W18 O820 1.93(3) .
W18 O718 1.94(4) .
W18 O3P2 2.43(3) .
W19 O19T 1.69(3) .
W19 O9D2 1.70(4) .
W19 O419 1.91(3) .
W19 O819 1.94(3) .
W19 O920 2.09(3) .
W19 O4P2 2.29(3) .
W20 O20T 1.73(3) .
W20 O920 1.78(3) .
W20 O021 1.85(3) .
W20 O820 1.88(3) .
W20 O022 1.97(4) .
W20 O1P2 2.40(3) .
W21 O21T 1.67(3) .
W21 O421 1.86(2) .
W21 O122 1.95(3) .
W21 O021 1.94(3) .
W21 O521 1.97(3) .
W21 O1P2 2.44(3) .
W22 O22T 1.69(3) .
W22 O722 1.81(3) .
W22 O022 1.88(3) .
W22 O622 1.90(3) .
W22 O122 1.91(3) .
W22 O1P2 2.41(3) .
P1 O3P1 1.51(4) .
P1 O1P1 1.52(3) .
P1 O4P1 1.54(3) .
P1 O2P1 1.61(3) .
P2 O2P2 1.49(4) .
P2 O4P2 1.55(3) .
P2 O3P2 1.56(4) .
P2 O1P2 1.58(3) .
O1T K1 2.96(3) 3_655
O2T K9 2.78(4) .
O2T K7 3.32(4) .
O3T K4 2.77(3) 1_656
O3T K2 3.07(3) .
O4T K1 2.89(3) .
O4T K12 3.33(5) 3_655
O5T K1 3.00(3) 3_655
O6T K2 3.01(4) 4_565
O6T K4 3.06(4) 4_666
O7T K5 2.74(4) 2_554
O7T K7 2.84(4) .
O7T K10 3.36(5) .
O8T K3 2.92(4) .
O8T K2 3.01(3) .
O9T K3 2.93(4) 3
O9T K8 3.20(4) 3
O10T K5 2.72(4) .
O10T K6 3.26(4) 3_554
O11T K14 3.08(6) .
O11T K10 3.26(5) 4_565
O12 K15 2.97(7) .
O12T K5 2.71(4) 2_554
O12T K6 2.95(4) 4_566
O13 K17 2.84(9) 3
O13 K13 3.03(7) 3
O13T K3 2.73(4) .
O13T K8 3.17(4) .
O14 K17 2.79(9) 3
O14 K13 3.31(7) 3
O14T K5 2.73(4) .
O14T K7 3.06(4) 2_544
O15 K1 2.90(3) 3_655
O15T K4 2.98(4) 3_454
O15T K2 3.26(4) 3
O16T K9 2.74(4) 4_465
O16T K15 2.90(7) 4_465
O17T K1 2.77(4) 2_554
O18T K8 2.83(4) 4_565
O18T K3 3.13(4) 4_565
O19T K10 2.93(5) 4_565
O20T K6 2.86(3) .
O21T K9 2.88(4) 2_544
O21T K7 2.97(4) 2_544
O22T K4 2.82(4) .
O22T K11 3.20(6) 3_454
O27 K7 3.21(3) .
O38 K2 3.10(3) .
O39 K17 2.61(10) 3
O39 K13 3.29(7) 3
O45 K12 3.24(5) 3_655
O49 K17 2.67(10) 3
O78 K10 2.97(5) .
O122 K11 3.24(6) .
O217 K6 3.33(4) 4_566
O316 K8 2.74(3) .
O410 K6 3.00(3) 3_554
O419 K14 3.01(6) .
O421 K7 3.07(3) 2_544
O516 K11 3.03(6) .
O521 K11 2.76(6) .
O617 K15 3.19(7) 4_465
O622 K11 3.25(6) .
K1 O6W 2.68(5) .
K1 O18W 2.71(6) .
K1 O17T 2.77(4) 2_544
K1 O1W 2.82(3) .
K1 O15 2.90(3) 3_655
K1 O1T 2.96(3) 3_655
K1 O5T 3.00(3) 3_655
K2 O20W 2.73(6) .
K2 O5W 2.78(4) .
K2 O24W 2.92(7) .
K2 O12W 2.98(5) .
K2 O6T 3.01(4) 4_566
K2 O15T 3.26(4) 3
K3 O17W 2.59(6) .
K3 O27W 2.59(8) .
K3 O2W 2.76(4) 4_566
K3 O9T 2.93(4) 3
K3 O15W 2.97(6) .
K3 O18T 3.13(4) 4_566
K4 O26W 2.60(8) .
K4 O29W 2.61(10) 2_554
K4 O3T 2.77(3) 1_454
K4 O15T 2.98(5) 3_454
K4 O11W 3.06(5) 3_454
K4 O6T 3.06(4) 4_465
K5 O16W 2.60(6) .
K5 O12T 2.71(4) 2_544
K5 O30W 2.73(7) 3
K5 O7T 2.74(4) 2_544
K5 O22W 3.24(6) 2_544
K5 O28W 3.42(10) 2_544
K6 O3W 2.84(5) 1_454
K6 O4W 2.86(4) 3_554
K6 O16W 2.88(6) 3_554
K6 O12T 2.95(4) 4_565
K6 O410 3.00(3) 3_554
K6 O8W 3.03(4) .
K6 O10T 3.26(4) 3_554
K6 O217 3.33(4) 4_565
K7 O21W 2.62(7) .
K7 O28W 2.68(11) .
K7 O7W 2.77(5) .
K7 O21T 2.97(4) 2_554
K7 O14T 3.06(4) 2_554
K7 O421 3.07(3) 2_554
K7 O19W 3.22(6) 4_566
K8 O9W 2.61(6) .
K8 O10W 2.68(5) .
K8 O18T 2.83(4) 4_566
K8 O1W 2.87(4) 3
K8 O23W 3.09(6) 4_566
K8 O9T 3.20(4) 3
K8 O13W 3.23(6) .
K9 O16T 2.74(4) 4_666
K9 O32W 2.78(9) 2_554
K9 O21T 2.88(4) 2_554
K9 O11W 2.98(6) 2_554
K9 O31W 3.16(9) 2_655
K10 O28W 1.96(11) .
K10 O22W 2.46(8) .
K10 O17W 2.73(7) .
K10 O12W 2.84(7) .
K10 O19T 2.93(5) 4_566
K10 O11T 3.26(6) 4_566
K11 O32W 2.63(10) 3_454
K11 O11W 2.68(7) .
K11 O26W 3.15(9) 3_454
K11 O22T 3.20(6) 3_454
K11 O32W 3.25(10) .
K12 O3W 2.61(6) .
K12 O4W 2.79(6) 3_655
K12 O14W 2.83(6) .
K12 O6W 2.86(7) .
K12 O31W 3.06(10) .
K12 O45 3.24(5) 3_655
K12 O4T 3.33(5) 3_655
K13 O6W 2.90(7) 3
K13 O10W 2.90(7) .
K13 O9W 2.94(8) .
K13 O13 3.03(7) 3
K13 O39 3.29(7) 3
K13 O14 3.31(7) 3
K13 O1W 3.33(7) 3
K14 O16W 2.82(7) .
K14 O19W 2.85(8) .
K15 O16T 2.90(7) 4_666
K15 O25W 3.03(10) .
K15 O617 3.19(7) 4_666
K16 O3W 2.82(7) .
K16 O13W 2.85(9) 4_666
K16 O23W 2.91(8) 1_656
K17 O39 2.61(10) 3
K17 O49 2.67(10) 3
K17 O14 2.79(9) 3
K17 O9W 2.82(10) .
K17 O13 2.84(9) 3
K17 O1W 2.98(9) 3
K17 O6W 3.10(10) 3
K17 O10W 3.23(9) .
O1W K8 2.87(4) 3
O1W K17 2.98(9) 3
O1W K13 3.33(7) 3
O2W K3 2.76(4) 4_565
O3W K6 2.84(5) 1_656
O4W K12 2.79(6) 3_655
O4W K6 2.86(4) 3_554
O6W K13 2.90(7) 3
O6W K17 3.10(10) 3
O11W K9 2.98(6) 2_544
O11W K4 3.06(5) 3_454
O13W K16 2.85(9) 4_465
O16W K6 2.88(6) 3_554
O19W K7 3.22(6) 4_565
O22W K5 3.24(6) 2_554
O23W K16 2.91(8) 1_454
O23W K8 3.09(6) 4_565
O26W K11 3.15(9) 3_454
O28W K5 3.42(10) 2_554
O29W K4 2.61(10) 2_544
O30W K5 2.73(7) 3
O31W K9 3.16(9) 2_645
O32W K11 2.63(10) 3_454
O32W K9 2.78(9) 2_544
